data_7132431
loop_
_publ_author_name
'Ju, Shaoying'
'Zhang, Chi'
'Tang, Beili'
'Liu, Liu Leo'
'Stephan, Douglas W.'
'Wu, Yile'

_publ_section_title
;
 The Lewis superacidic aluminium cation:
 [(NHC)Al(C<sub>6</sub>F<sub>5</sub>)<sub>2</sub>]<sup/>.
;
_journal_issue 6
_journal_name_full 'Chemical communications (Cambridge, England)'
_journal_page_first 698
_journal_page_last 701
_journal_paper_doi 10.1039/d3cc05440c
_journal_volume 60
_journal_year 2024
_chemical_formula_moiety 'C45 H41 Al F11 N2, B C24 F20, 0.75(C7 H8), 0.2(C6 H6)'
_chemical_formula_sum 'C75.45 H48.2 Al B F31 N2'
_chemical_formula_weight 1609.55
_space_group_crystal_system monoclinic
_space_group_IT_number 14
_space_group_name_Hall '-P 2ybc'
_space_group_name_H-M_alt 'P 1 21/c 1'
_atom_sites_solution_hydrogens geom
_atom_sites_solution_primary dual
_audit_creation_date 2023-09-09
_audit_creation_method
;
Olex2 1.5
(compiled 2023.08.24 svn.re1ec1418 for OlexSys, GUI svn.r6817)
;
_audit_update_record
;
2023-09-12 deposited with the CCDC.	2023-12-05 downloaded from the CCDC.
;
_cell_angle_alpha 90
_cell_angle_beta 94.208(2)
_cell_angle_gamma 90
_cell_formula_units_Z 4
_cell_length_a 18.2366(7)
_cell_length_b 12.6216(4)
_cell_length_c 30.5952(12)
_cell_measurement_reflns_used 9759
_cell_measurement_temperature 150.00
_cell_measurement_theta_max 68.27
_cell_measurement_theta_min 2.43
_cell_volume 7023.3(4)
_computing_molecular_graphics 'Olex2 1.5 (Dolomanov et al., 2009)'
_computing_publication_material 'Olex2 1.5 (Dolomanov et al., 2009)'
_computing_structure_refinement 'SHELXL 2018/3 (Sheldrick, 2015)'
_computing_structure_solution 'SHELXT 2018/2 (Sheldrick, 2018)'
_diffrn_ambient_temperature 150.00
_diffrn_measured_fraction_theta_full 0.999
_diffrn_measured_fraction_theta_max 0.999
_diffrn_measurement_device_type 'Bruker APEX-II CCD'
_diffrn_measurement_method '\f and \w scans'
_diffrn_radiation_type CuK\a
_diffrn_radiation_wavelength 1.54178
_diffrn_reflns_av_R_equivalents 0.1309
_diffrn_reflns_av_unetI/netI 0.0432
_diffrn_reflns_Laue_measured_fraction_full 0.999
_diffrn_reflns_Laue_measured_fraction_max 0.999
_diffrn_reflns_limit_h_max 21
_diffrn_reflns_limit_h_min -21
_diffrn_reflns_limit_k_max 15
_diffrn_reflns_limit_k_min -14
_diffrn_reflns_limit_l_max 36
_diffrn_reflns_limit_l_min -36
_diffrn_reflns_number 159556
_diffrn_reflns_point_group_measured_fraction_full 0.999
_diffrn_reflns_point_group_measured_fraction_max 0.999
_diffrn_reflns_theta_full 66.596
_diffrn_reflns_theta_max 66.596
_diffrn_reflns_theta_min 2.429
_diffrn_standards_number 0
_exptl_absorpt_coefficient_mu 1.416
_exptl_absorpt_correction_T_max 0.7531
_exptl_absorpt_correction_T_min 0.6542
_exptl_absorpt_correction_type multi-scan
_exptl_absorpt_process_details
;
SADABS-2016/2 (Bruker,2016/2) was used for absorption correction.
wR2(int) was 0.0953 before and 0.0836 after correction.
The Ratio of minimum to maximum transmission is 0.8687.
The \l/2 correction factor is Not present.
;
_exptl_crystal_colour colourless
_exptl_crystal_colour_primary colourless
_exptl_crystal_density_diffrn 1.522
_exptl_crystal_description block
_exptl_crystal_F_000 3248
_refine_diff_density_max 0.444
_refine_diff_density_min -0.450
_refine_diff_density_rms 0.061
_refine_ls_extinction_method none
_refine_ls_goodness_of_fit_ref 1.036
_refine_ls_hydrogen_treatment constr
_refine_ls_matrix_type full
_refine_ls_number_parameters 1091
_refine_ls_number_reflns 12386
_refine_ls_number_restraints 120
_refine_ls_restrained_S_all 1.037
_refine_ls_R_factor_all 0.0693
_refine_ls_R_factor_gt 0.0510
_refine_ls_shift/su_max 0.001
_refine_ls_shift/su_mean 0.000
_refine_ls_structure_factor_coef Fsqd
_refine_ls_weighting_details 'w=1/[\s^2^(Fo^2^)+(0.1012P)^2^] where P=(Fo^2^+2Fc^2^)/3'
_refine_ls_weighting_scheme calc
_refine_ls_wR_factor_gt 0.1437
_refine_ls_wR_factor_ref 0.1556
_reflns_Friedel_coverage 0.000
_reflns_number_gt 9126
_reflns_number_total 12386
_reflns_threshold_expression 'I > 2\s(I)'
_cod_data_source_file d3cc05440c2.cif
_cod_data_source_block ju2
_cod_depositor_comments 'Adding full bibliography for 7132428--7132432.cif.'
_cod_original_formula_sum 'C75.45 H48.20 Al B F31 N2'
_cod_database_code 7132431
_shelx_shelxl_version_number 2018/3
_shelx_space_group_comment
;
The symmetry employed for this shelxl refinement is uniquely defined
by the following loop, which should always be used as a source of
symmetry information in preference to the above space-group names.
They are only intended as comments.
;
_olex2_refinement_description
;
1. Fixed Uiso
 At 1.2 times of:
  All C(H) groups
 At 1.5 times of:
  All C(H,H,H) groups
2. Uiso/Uaniso restraints and constraints
C8 \\sim C9 \\sim C14 \\sim C10 \\sim C13 \\sim C12 \\sim C11: within 2A with
sigma of 0.001 and sigma for terminal atoms of 0.002 within 2A
Uanis(C1) \\sim Ueq, Uanis(C7) \\sim Ueq, Uanis(C3) \\sim Ueq, Uanis(C2) \\sim
Ueq, Uanis(C4) \\sim Ueq, Uanis(C6) \\sim Ueq, Uanis(C5) \\sim Ueq: with sigma
of 0.02 and sigma for terminal atoms of 0.04
Uanis(C17) \\sim Ueq, Uanis(C16) \\sim Ueq, Uanis(C21) \\sim Ueq, Uanis(C20)
\\sim Ueq, Uanis(C18) \\sim Ueq, Uanis(C19) \\sim Ueq: with sigma of 0.02 and
sigma for terminal atoms of 0.04
3. Others
 Fixed Sof: C7(0.5) C3(0.5) H3(0.5) C6(0.5) H6(0.5) C5(0.5) H5(0.5) C1(0.5)
 H1A(0.5) C2(0.5) H2A(0.5) C8(0.25) H8(0.25) C9(0.25) H9(0.25) C10(0.25)
 C12(0.25) H12(0.25) C13(0.25) H13(0.25) C14(0.25) H14(0.25) C11(0.25)
 H11A(0.25) H11B(0.25) H11C(0.25) C4(0.5) H4A(0.5) H4B(0.5) H4C(0.5) C16(0.2)
 H16(0.2) C21(0.2) H21(0.2) C20(0.2) H20(0.2) C19(0.2) H19(0.2) C18(0.2)
 H18(0.2) C17(0.2) H17(0.2)
4.a Ternary CH refined with riding coordinates:
 C01W(H01W), C01Z(H01Z), C029(H029), C02F(H02J)
4.b Aromatic/amide H refined with riding coordinates:
 C01D(H01D), C01F(H01F), C022(H022), C024(H024), C026(H026), C02J(H02N),
 C02L(H02O), C02N(H02P), C02O(H02Q), C02Q(H02U), C02T(H02Z), C02U(H02),
 C02W(H2), C3(H3), C6(H6), C5(H5), C1(H1A), C2(H2A), C8(H8), C9(H9), C12(H12),
 C13(H13), C14(H14), C16(H16), C21(H21), C20(H20), C19(H19), C18(H18), C17(H17)
4.c Fitted hexagon refined as free rotating group:
 C7(C3,C6,C5,C1,C2), C8(C9,C10,C12,C13,C14), C16(C21,C20,C19,C18,C17)
4.d Idealised Me refined as rotating group:
 C02B(H02A,H02B,H02C), C02C(H02D,H02E,H02F), C02E(H02G,H02H,H02I), C02I(H02K,
 H02L,H02M), C02P(H02R,H02S,H02T), C02R(H02V,H02W,H02X), C02S(H02Y,H,HA),
 C02V(H1,HB,HC), C11(H11A,H11B,H11C), C4(H4A,H4B,H4C)
;
_olex2_submission_special_instructions 'No special instructions were received'

loop_
_space_group_symop_operation_xyz
'x, y, z'
'-x, y+1/2, -z+1/2'
'-x, -y, -z'
'x, -y-1/2, z-1/2'

loop_
_atom_site_label
_atom_site_type_symbol
_atom_site_fract_x
_atom_site_fract_y
_atom_site_fract_z
_atom_site_U_iso_or_equiv
_atom_site_adp_type
_atom_site_occupancy
_atom_site_site_symmetry_order
_atom_site_calc_flag
_atom_site_refinement_flags_posn
_atom_site_refinement_flags_adp
_atom_site_refinement_flags_occupancy
_atom_site_disorder_assembly
_atom_site_disorder_group
Al01 Al 0.72145(4) 0.11284(6) 0.64906(2) 0.03745(17) Uani 1 1 d . . . . .
F002 F 0.87580(8) 0.48828(11) 0.49666(5) 0.0407(3) Uani 1 1 d . . . . .
F003 F 0.86239(8) 0.84188(11) 0.44414(5) 0.0418(3) Uani 1 1 d . . . . .
F004 F 0.88149(8) 0.71205(12) 0.37183(5) 0.0421(3) Uani 1 1 d . . . . .
F005 F 0.76260(9) 0.58821(13) 0.53337(5) 0.0449(4) Uani 1 1 d . . . . .
F006 F 0.73472(8) 0.66591(13) 0.33877(5) 0.0445(4) Uani 1 1 d . . . . .
F007 F 0.73103(8) 0.78971(12) 0.48504(5) 0.0425(3) Uani 1 1 d . . . . .
F008 F 0.62650(9) 0.05542(13) 0.55916(5) 0.0466(4) Uani 1 1 d . . . . .
F009 F 0.79876(9) 0.37863(12) 0.42021(5) 0.0459(4) Uani 1 1 d . . . . .
F00A F 0.97789(9) 0.89090(12) 0.49694(6) 0.0488(4) Uani 1 1 d . . . . .
F00B F 0.98919(9) 0.54224(13) 0.55200(5) 0.0472(4) Uani 1 1 d . . . . .
F00C F 0.64007(9) 0.94484(13) 0.45760(6) 0.0514(4) Uani 1 1 d . . . . .
F00D F 1.04315(9) 0.74370(14) 0.55218(6) 0.0514(4) Uani 1 1 d . . . . .
F00E F 0.67714(9) 0.50499(14) 0.38699(5) 0.0500(4) Uani 1 1 d . . . . .
F00F F 0.97210(9) 0.61319(14) 0.32099(6) 0.0510(4) Uani 1 1 d . . . . .
F00G F 0.69095(9) 0.04332(14) 0.69905(5) 0.0506(4) Uani 1 1 d . . . . .
F00H F 0.65123(10) 0.47727(15) 0.56138(6) 0.0577(4) Uani 1 1 d . . . . .
F00I F 0.64013(10) 0.81691(17) 0.31311(6) 0.0603(5) Uani 1 1 d . . . . .
F00J F 0.88305(11) 0.28335(13) 0.36565(6) 0.0575(4) Uani 1 1 d . . . . .
F00K F 0.59221(10) 0.95971(15) 0.37096(6) 0.0608(5) Uani 1 1 d . . . . .
F00L F 0.97284(11) 0.39764(16) 0.31598(7) 0.0626(5) Uani 1 1 d . . . . .
F00M F 0.50604(10) 0.14669(17) 0.52139(6) 0.0627(5) Uani 1 1 d . . . . .
F00N F 0.56461(10) 0.40196(17) 0.41630(7) 0.0682(5) Uani 1 1 d . . . . .
F00O F 0.44281(10) 0.31307(16) 0.56027(8) 0.0658(5) Uani 1 1 d . . . . .
F00P F 0.54893(10) 0.38776(16) 0.50421(8) 0.0683(6) Uani 1 1 d . . . . .
F00Q F 0.75754(13) 0.32915(16) 0.61317(6) 0.0653(5) Uani 1 1 d . . . . .
F00R F 0.90964(12) 0.47625(16) 0.72710(8) 0.0711(6) Uani 1 1 d . . . . .
F00S F 0.82086(14) 0.13111(17) 0.74058(7) 0.0773(6) Uani 1 1 d . . . . .
N00T N 0.74712(11) -0.11485(16) 0.61734(6) 0.0330(4) Uani 1 1 d . . . . .
N00U N 0.81342(11) 0.00074(16) 0.58691(7) 0.0329(4) Uani 1 1 d . . . . .
F00V F 0.90084(15) 0.2957(2) 0.77381(8) 0.0862(7) Uani 1 1 d . . . . .
F00W F 0.83886(17) 0.49208(17) 0.64609(8) 0.0877(7) Uani 1 1 d . . . . .
F00X F 0.49937(14) 0.3829(2) 0.63871(10) 0.0960(9) Uani 1 1 d . . . . .
F00Y F 0.61880(13) 0.2885(2) 0.67846(8) 0.0879(8) Uani 1 1 d . . . . .
C00Z C 0.76485(12) -0.01013(19) 0.61780(7) 0.0312(5) Uani 1 1 d . . . . .
C010 C 0.89717(13) 0.59121(19) 0.49648(8) 0.0350(5) Uani 1 1 d . . . . .
C011 C 0.85966(13) 0.66235(19) 0.46870(8) 0.0330(5) Uani 1 1 d . . . . .
C012 C 0.83452(13) 0.5520(2) 0.39873(8) 0.0351(5) Uani 1 1 d . . . . .
C013 C 0.83851(14) 0.4421(2) 0.39534(8) 0.0376(5) Uani 1 1 d . . . . .
C014 C 0.89041(13) 0.76285(19) 0.47005(8) 0.0344(5) Uani 1 1 d . . . . .
C015 C 0.59632(14) 0.1358(2) 0.58077(9) 0.0397(5) Uani 1 1 d . . . . .
C016 C 0.74018(12) 0.7204(2) 0.41356(8) 0.0340(5) Uani 1 1 d . . . . .
C017 C 0.71191(13) 0.7949(2) 0.44144(8) 0.0356(5) Uani 1 1 d . . . . .
C018 C 0.95148(14) 0.7914(2) 0.49744(9) 0.0369(5) Uani 1 1 d . . . . .
C019 C 0.72742(13) 0.55077(19) 0.45827(9) 0.0355(5) Uani 1 1 d . . . . .
C01A C 0.95708(14) 0.6163(2) 0.52501(8) 0.0372(5) Uani 1 1 d . . . . .
C01B C 0.71626(14) 0.5415(2) 0.50228(9) 0.0386(5) Uani 1 1 d . . . . .
C01C C 0.85242(13) 0.09909(19) 0.57874(8) 0.0352(5) Uani 1 1 d . . . . .
C01D C 0.78319(14) -0.1670(2) 0.58597(9) 0.0390(5) Uani 1 1 d . . . . .
H01D H 0.779635 -0.240269 0.579086 0.047 Uiso 1 1 calc R U . . .
C01E C 0.98471(13) 0.7177(2) 0.52557(9) 0.0397(5) Uani 1 1 d . . . . .
C01F C 0.82472(15) -0.0945(2) 0.56668(9) 0.0394(5) Uani 1 1 d . . . . .
H01F H 0.855746 -0.106928 0.543597 0.047 Uiso 1 1 calc R U . . .
C01G C 0.88044(13) 0.6046(2) 0.37187(9) 0.0366(5) Uani 1 1 d . . . . .
C01H C 0.71364(14) 0.7324(2) 0.37029(8) 0.0372(5) Uani 1 1 d . . . . .
C01I C 0.92720(14) 0.5559(2) 0.34477(9) 0.0412(6) Uani 1 1 d . . . . .
C01J C 0.88302(16) 0.3902(2) 0.36759(9) 0.0432(6) Uani 1 1 d . . . . .
C01K C 0.62798(15) 0.1676(2) 0.62049(9) 0.0450(6) Uani 1 1 d . . . . .
C01L C 0.82688(14) 0.1630(2) 0.54378(9) 0.0385(5) Uani 1 1 d . . . . .
C01M C 0.66411(14) 0.8757(2) 0.42833(9) 0.0400(6) Uani 1 1 d . . . . .
C01N C 0.67334(14) 0.5012(2) 0.43084(10) 0.0414(6) Uani 1 1 d . . . . .
C01O C 0.70322(14) -0.1669(2) 0.64875(9) 0.0387(5) Uani 1 1 d . . . . .
C01P C 0.92807(15) 0.4467(2) 0.34220(9) 0.0459(6) Uani 1 1 d . . . . .
C01Q C 0.64041(15) 0.8831(2) 0.38490(10) 0.0457(6) Uani 1 1 d . . . . .
C01R C 0.65798(16) 0.4865(2) 0.51832(10) 0.0466(6) Uani 1 1 d . . . . .
C01S C 0.60614(15) 0.4403(2) 0.48931(11) 0.0499(7) Uani 1 1 d . . . . .
C01T C 0.78638(15) 0.2231(2) 0.67544(9) 0.0423(6) Uani 1 1 d . . . . .
C01U C 0.66485(15) 0.8110(2) 0.35584(9) 0.0452(6) Uani 1 1 d . . . . .
C01V C 0.53372(15) 0.1813(2) 0.56006(10) 0.0459(6) Uani 1 1 d . . . . .
C01W C 0.76675(15) 0.1278(2) 0.50968(9) 0.0429(6) Uani 1 1 d . . . . .
H01W H 0.740947 0.065601 0.521748 0.051 Uiso 1 1 calc R U . . .
C01X C 0.61432(15) 0.4471(2) 0.44525(11) 0.0497(7) Uani 1 1 d . . . . .
C01Y C 0.91452(14) 0.1234(2) 0.60684(9) 0.0421(6) Uani 1 1 d . . . . .
C01Z C 0.59697(15) -0.1791(2) 0.58953(9) 0.0429(6) Uani 1 1 d . . . . .
H01Z H 0.628155 -0.126687 0.574869 0.051 Uiso 1 1 calc R U . . .
C020 C 0.73735(17) -0.1887(2) 0.69037(9) 0.0474(6) Uani 1 1 d . . . . .
C021 C 0.63085(15) -0.1956(2) 0.63575(10) 0.0445(6) Uani 1 1 d . . . . .
C022 C 0.86258(17) 0.2593(2) 0.53871(10) 0.0473(6) Uani 1 1 d . . . . .
H022 H 0.846589 0.305135 0.515303 0.057 Uiso 1 1 calc R U . . .
C023 C 0.50179(15) 0.2656(2) 0.58003(11) 0.0505(7) Uani 1 1 d . . . . .
C024 C 0.94761(16) 0.2207(3) 0.60023(11) 0.0514(7) Uani 1 1 d . . . . .
H024 H 0.989430 0.240962 0.618677 0.062 Uiso 1 1 calc R U . . .
C025 C 0.79361(17) 0.3179(2) 0.65306(9) 0.0472(6) Uani 1 1 d . . . . .
C026 C 0.92094(17) 0.2886(2) 0.56737(11) 0.0532(7) Uani 1 1 d . . . . .
H026 H 0.943040 0.356145 0.564493 0.064 Uiso 1 1 calc R U . . .
C027 C 0.82378(17) 0.2198(2) 0.71621(10) 0.0503(7) Uani 1 1 d . . . . .
C028 C 0.62798(16) 0.0346(2) 0.72498(9) 0.0473(6) Uani 1 1 d . . . . .
C029 C 0.81830(17) -0.1648(3) 0.70227(10) 0.0507(7) Uani 1 1 d . . . . .
H029 H 0.831833 -0.103346 0.683866 0.061 Uiso 1 1 calc R U . . .
C02A C 0.87047(18) 0.3945(2) 0.71035(11) 0.0538(7) Uani 1 1 d . . . . .
C02B C 0.59804(17) -0.2822(3) 0.56367(11) 0.0541(7) Uani 1 1 d . . . . .
H02A H 0.648664 -0.308323 0.563754 0.081 Uiso 1 1 calc R U . . .
H02B H 0.578565 -0.269565 0.533413 0.081 Uiso 1 1 calc R U . . .
H02C H 0.567565 -0.335167 0.577213 0.081 Uiso 1 1 calc R U . . .
C02C C 0.80220(19) 0.0919(3) 0.46851(10) 0.0542(7) Uani 1 1 d . . . . .
H02D H 0.825718 0.152566 0.455270 0.081 Uiso 1 1 calc R U . . .
H02E H 0.764396 0.062471 0.447513 0.081 Uiso 1 1 calc R U . . .
H02F H 0.839228 0.037489 0.476300 0.081 Uiso 1 1 calc R U . . .
C02D C 0.8338(2) 0.4028(2) 0.66922(11) 0.0555(7) Uani 1 1 d . . . . .
C02E C 0.70953(18) 0.2148(3) 0.49885(11) 0.0562(8) Uani 1 1 d . . . . .
H02G H 0.693207 0.244389 0.526112 0.084 Uiso 1 1 calc R U . . .
H02H H 0.667295 0.184536 0.481516 0.084 Uiso 1 1 calc R U . . .
H02I H 0.731537 0.270997 0.482003 0.084 Uiso 1 1 calc R U . . .
C02F C 0.94865(16) 0.0443(3) 0.63977(11) 0.0551(8) Uani 1 1 d . . . . .
H02J H 0.908322 -0.000766 0.650161 0.066 Uiso 1 1 calc R U . . .
C02G C 0.59222(18) 0.2520(3) 0.63899(11) 0.0579(8) Uani 1 1 d . . . . .
B02H B 0.79050(14) 0.6214(2) 0.43481(9) 0.0324(5) Uani 1 1 d . . . . .
C02I C 0.51885(17) -0.1340(3) 0.58844(11) 0.0561(8) Uani 1 1 d . . . . .
H02K H 0.486757 -0.184413 0.602211 0.084 Uiso 1 1 calc R U . . .
H02L H 0.500291 -0.122122 0.557960 0.084 Uiso 1 1 calc R U . . .
H02M H 0.519521 -0.066754 0.604447 0.084 Uiso 1 1 calc R U . . .
C02J C 0.59108(18) -0.2452(3) 0.66748(12) 0.0598(8) Uani 1 1 d . . . . .
H02N H 0.541669 -0.266135 0.660158 0.072 Uiso 1 1 calc R U . . .
C02K C 0.86540(18) 0.3031(3) 0.73397(11) 0.0565(8) Uani 1 1 d . . . . .
C02L C 0.6942(2) -0.2370(3) 0.72050(11) 0.0617(9) Uani 1 1 d . . . . .
H02O H 0.714728 -0.251482 0.749323 0.074 Uiso 1 1 calc R U . . .
C02M C 0.53075(18) 0.3007(3) 0.61943(13) 0.0610(8) Uani 1 1 d . . . . .
C02N C 0.56008(19) 0.0233(3) 0.70323(11) 0.0591(8) Uani 1 1 d . . . . .
H02P H 0.553748 0.023266 0.672129 0.071 Uiso 1 1 calc R U . . .
C02O C 0.6222(2) -0.2640(3) 0.70893(12) 0.0698(10) Uani 1 1 d . . . . .
H02Q H 0.593634 -0.296142 0.730024 0.084 Uiso 1 1 calc R U . . .
C02P C 0.8341(2) -0.1323(4) 0.75000(12) 0.0703(10) Uani 1 1 d . . . . .
H02R H 0.798041 -0.079232 0.757765 0.105 Uiso 1 1 calc R U . . .
H02S H 0.883659 -0.102232 0.754057 0.105 Uiso 1 1 calc R U . . .
H02T H 0.830716 -0.194596 0.768876 0.105 Uiso 1 1 calc R U . . .
C02Q C 0.6424(2) 0.0365(4) 0.76881(11) 0.0684(10) Uani 1 1 d . . . . .
H02U H 0.690940 0.045075 0.781888 0.082 Uiso 1 1 calc R U . . .
C02R C 1.0018(2) -0.0276(3) 0.61746(15) 0.0776(11) Uani 1 1 d . . . . .
H02V H 0.976063 -0.061249 0.591842 0.116 Uiso 1 1 calc R U . . .
H02W H 1.020441 -0.082358 0.638103 0.116 Uiso 1 1 calc R U . . .
H02X H 1.042960 0.014507 0.608104 0.116 Uiso 1 1 calc R U . . .
C02S C 0.9887(2) 0.0972(4) 0.67998(13) 0.0769(11) Uani 1 1 d . . . . .
H02Y H 1.032763 0.133419 0.671154 0.115 Uiso 1 1 calc R U . . .
H H 1.002845 0.043138 0.701980 0.115 Uiso 1 1 calc R U . . .
HA H 0.955896 0.148830 0.692443 0.115 Uiso 1 1 calc R U . . .
C02T C 0.5014(2) 0.0120(3) 0.72878(12) 0.0686(10) Uani 1 1 d . . . . .
H02Z H 0.453068 0.003380 0.715408 0.082 Uiso 1 1 calc R U . . .
C02U C 0.5129(2) 0.0132(4) 0.77353(13) 0.0820(13) Uani 1 1 d . . . . .
H02 H 0.472213 0.005635 0.790947 0.098 Uiso 1 1 calc R U . . .
C02V C 0.8654(2) -0.2562(4) 0.69060(18) 0.0935(15) Uani 1 1 d . . . . .
H1 H 0.852436 -0.318958 0.707263 0.140 Uiso 1 1 calc R U . . .
HB H 0.917276 -0.238646 0.697746 0.140 Uiso 1 1 calc R U . . .
HC H 0.857455 -0.270955 0.659161 0.140 Uiso 1 1 calc R U . . .
C02W C 0.5824(2) 0.0250(5) 0.79374(13) 0.0932(16) Uani 1 1 d . . . . .
H2 H 0.589186 0.025428 0.824820 0.112 Uiso 1 1 calc R U . . .
C7 C 0.7490(5) 0.0373(7) 0.2981(3) 0.108(4) Uani 0.5 1 d G U P A 1
C3 C 0.6953(6) 0.0846(10) 0.2699(2) 0.096(4) Uani 0.5 1 d G U P A 1
H3 H 0.685141 0.057461 0.241164 0.115 Uiso 0.5 1 calc R U P A 1
C6 C 0.6565(6) 0.1715(10) 0.2839(4) 0.114(5) Uani 0.5 1 d G U P A 1
H6 H 0.619813 0.203838 0.264670 0.136 Uiso 0.5 1 calc R U P A 1
C5 C 0.6714(6) 0.2112(8) 0.3260(4) 0.157(9) Uani 0.5 1 d G U P A 1
H5 H 0.644900 0.270663 0.335532 0.189 Uiso 0.5 1 calc R U P A 1
C1 C 0.7251(7) 0.1640(9) 0.3541(3) 0.109(5) Uani 0.5 1 d G U P A 1
H1A H 0.735314 0.191112 0.382889 0.131 Uiso 0.5 1 calc R U P A 1
C2 C 0.7639(6) 0.0770(8) 0.3402(3) 0.114(8) Uani 0.5 1 d G U P A 1
H2A H 0.800643 0.044735 0.359384 0.136 Uiso 0.5 1 calc R U P A 1
C8 C 0.7293(17) 0.018(2) 0.2682(5) 0.102(3) Uani 0.25 1 d G U P A -1
H8 H 0.726130 -0.018211 0.240817 0.123 Uiso 0.25 1 calc R U P A -1
C9 C 0.6896(13) 0.110(2) 0.2732(7) 0.102(3) Uani 0.25 1 d G U P A -1
H9 H 0.659188 0.137695 0.249263 0.123 Uiso 0.25 1 calc R U P A -1
C10 C 0.6943(13) 0.1629(16) 0.3132(9) 0.103(3) Uani 0.25 1 d G U P A -1
C12 C 0.7387(17) 0.1229(16) 0.3482(6) 0.102(3) Uani 0.25 1 d G U P A -1
H12 H 0.741918 0.158865 0.375575 0.123 Uiso 0.25 1 calc R U P A -1
C13 C 0.7785(14) 0.0303(17) 0.3432(7) 0.102(3) Uani 0.25 1 d G U P A -1
H13 H 0.808861 0.002960 0.367131 0.123 Uiso 0.25 1 calc R U P A -1
C14 C 0.7738(14) -0.0223(14) 0.3032(8) 0.102(3) Uani 0.25 1 d G U P A -1
H14 H 0.800968 -0.085579 0.299752 0.123 Uiso 0.25 1 calc R U P A -1
C11 C 0.6513(17) 0.233(2) 0.3279(7) 0.103(3) Uani 0.25 1 d . U P A -1
H11A H 0.650727 0.295870 0.309151 0.154 Uiso 0.25 1 calc R U P A -1
H11B H 0.669038 0.252423 0.357871 0.154 Uiso 0.25 1 calc R U P A -1
H11C H 0.601504 0.203934 0.328006 0.154 Uiso 0.25 1 calc R U P A -1
C4 C 0.7821(9) -0.0447(17) 0.2863(6) 0.138(6) Uani 0.5 1 d . U P A 1
H4A H 0.746500 -0.094071 0.271941 0.207 Uiso 0.5 1 calc R U P A 1
H4B H 0.807050 -0.078861 0.312020 0.207 Uiso 0.5 1 calc R U P A 1
H4C H 0.818505 -0.024849 0.265690 0.207 Uiso 0.5 1 calc R U P A 1
C16 C 0.6829(13) 0.1423(18) 0.2851(10) 0.097(11) Uani 0.2 1 d G U P B 2
H16 H 0.646171 0.192073 0.275272 0.116 Uiso 0.2 1 calc R U P B 2
C21 C 0.7207(15) 0.1549(19) 0.3259(9) 0.115(11) Uani 0.2 1 d G U P B 2
H21 H 0.709817 0.213193 0.343951 0.137 Uiso 0.2 1 calc R U P B 2
C20 C 0.7743(13) 0.082(2) 0.3402(6) 0.084(12) Uani 0.2 1 d G U P B 2
H20 H 0.800173 0.090658 0.368132 0.101 Uiso 0.2 1 calc R U P B 2
C19 C 0.7902(10) -0.0032(17) 0.3138(7) 0.091(8) Uani 0.2 1 d G U P B 2
H19 H 0.826883 -0.052997 0.323635 0.109 Uiso 0.2 1 calc R U P B 2
C18 C 0.7524(12) -0.0158(13) 0.2730(7) 0.070(7) Uani 0.2 1 d G U P B 2
H18 H 0.763239 -0.074118 0.254956 0.085 Uiso 0.2 1 calc R U P B 2
C17 C 0.6987(13) 0.057(2) 0.2587(6) 0.116(12) Uani 0.2 1 d G U P B 2
H17 H 0.672883 0.048416 0.230773 0.139 Uiso 0.2 1 calc R U P B 2

loop_
_atom_site_aniso_label
_atom_site_aniso_U_11
_atom_site_aniso_U_22
_atom_site_aniso_U_33
_atom_site_aniso_U_23
_atom_site_aniso_U_13
_atom_site_aniso_U_12
Al01 0.0316(4) 0.0408(4) 0.0401(4) -0.0054(3) 0.0035(3) 0.0028(3)
F002 0.0355(7) 0.0318(7) 0.0538(8) 0.0022(6) -0.0031(6) -0.0033(6)
F003 0.0359(8) 0.0334(7) 0.0553(9) 0.0044(6) -0.0025(6) -0.0018(6)
F004 0.0317(7) 0.0385(8) 0.0565(9) -0.0003(6) 0.0074(6) -0.0042(6)
F005 0.0423(8) 0.0504(9) 0.0422(8) -0.0011(6) 0.0052(6) -0.0037(7)
F006 0.0381(8) 0.0550(9) 0.0400(8) -0.0043(7) 0.0005(6) 0.0070(7)
F007 0.0381(8) 0.0487(8) 0.0405(8) -0.0055(6) 0.0014(6) 0.0046(6)
F008 0.0412(8) 0.0465(9) 0.0518(9) -0.0046(7) 0.0014(7) 0.0039(7)
F009 0.0494(9) 0.0368(8) 0.0518(9) -0.0007(6) 0.0057(7) -0.0026(6)
F00A 0.0420(8) 0.0374(8) 0.0659(10) -0.0047(7) -0.0030(7) -0.0105(6)
F00B 0.0369(8) 0.0487(9) 0.0541(9) 0.0061(7) -0.0096(7) 0.0030(6)
F00C 0.0433(9) 0.0491(9) 0.0626(10) -0.0063(8) 0.0097(7) 0.0110(7)
F00D 0.0357(8) 0.0567(10) 0.0593(10) -0.0067(8) -0.0128(7) -0.0076(7)
F00E 0.0388(8) 0.0589(10) 0.0505(9) 0.0008(7) -0.0088(7) -0.0144(7)
F00F 0.0341(8) 0.0648(10) 0.0554(9) -0.0061(8) 0.0114(7) -0.0062(7)
F00G 0.0405(9) 0.0668(11) 0.0459(8) 0.0030(7) 0.0115(7) 0.0007(7)
F00H 0.0547(10) 0.0598(10) 0.0610(10) 0.0166(8) 0.0200(8) 0.0036(8)
F00I 0.0561(11) 0.0797(12) 0.0441(9) 0.0081(8) -0.0037(8) 0.0217(9)
F00J 0.0684(12) 0.0402(9) 0.0636(11) -0.0129(8) 0.0016(9) 0.0069(8)
F00K 0.0510(10) 0.0633(11) 0.0682(11) 0.0121(9) 0.0039(8) 0.0260(8)
F00L 0.0544(11) 0.0663(11) 0.0690(11) -0.0229(9) 0.0173(9) 0.0090(9)
F00M 0.0491(10) 0.0744(12) 0.0623(11) 0.0010(9) -0.0130(8) 0.0035(9)
F00N 0.0406(10) 0.0723(12) 0.0888(14) 0.0064(10) -0.0146(9) -0.0269(9)
F00O 0.0336(9) 0.0648(11) 0.0987(15) 0.0184(10) 0.0030(9) 0.0114(8)
F00P 0.0395(9) 0.0670(12) 0.1000(15) 0.0261(10) 0.0147(9) -0.0147(8)
F00Q 0.0844(14) 0.0631(11) 0.0475(9) 0.0064(8) -0.0019(9) -0.0082(10)
F00R 0.0648(12) 0.0594(11) 0.0894(14) -0.0263(10) 0.0072(11) -0.0178(9)
F00S 0.0888(15) 0.0627(12) 0.0750(13) 0.0183(10) -0.0300(11) -0.0151(11)
N00T 0.0296(10) 0.0344(10) 0.0346(10) -0.0017(8) -0.0003(8) -0.0027(8)
N00U 0.0278(10) 0.0348(10) 0.0363(10) -0.0010(8) 0.0033(8) -0.0002(8)
F00V 0.0913(17) 0.0869(15) 0.0742(14) -0.0068(12) -0.0355(12) -0.0156(13)
F00W 0.122(2) 0.0536(12) 0.0873(15) 0.0091(11) 0.0058(14) -0.0262(12)
F00X 0.0707(15) 0.0960(17) 0.120(2) -0.0413(15) -0.0007(14) 0.0435(13)
F00Y 0.0730(14) 0.1103(18) 0.0782(14) -0.0475(13) -0.0097(11) 0.0366(13)
C00Z 0.0240(11) 0.0352(12) 0.0337(11) 0.0006(9) -0.0015(9) 0.0005(9)
C010 0.0282(12) 0.0331(12) 0.0435(13) -0.0023(10) 0.0015(10) -0.0020(9)
C011 0.0251(11) 0.0322(12) 0.0417(12) -0.0036(9) 0.0029(9) -0.0005(9)
C012 0.0274(11) 0.0380(13) 0.0389(12) -0.0041(10) -0.0046(9) -0.0001(9)
C013 0.0327(12) 0.0391(13) 0.0399(13) -0.0017(10) -0.0040(10) -0.0009(10)
C014 0.0273(11) 0.0337(12) 0.0420(12) -0.0009(10) 0.0020(9) 0.0011(9)
C015 0.0313(12) 0.0396(13) 0.0486(14) 0.0021(11) 0.0057(10) 0.0001(10)
C016 0.0211(10) 0.0376(12) 0.0435(13) 0.0017(10) 0.0027(9) -0.0042(9)
C017 0.0258(11) 0.0405(13) 0.0404(12) 0.0004(10) 0.0012(9) -0.0042(10)
C018 0.0297(12) 0.0333(12) 0.0481(14) -0.0070(10) 0.0047(10) -0.0064(10)
C019 0.0256(11) 0.0325(12) 0.0480(14) 0.0019(10) 0.0003(10) 0.0001(9)
C01A 0.0299(12) 0.0403(13) 0.0411(12) -0.0004(10) 0.0000(10) 0.0029(10)
C01B 0.0295(12) 0.0364(13) 0.0500(14) 0.0010(10) 0.0027(10) 0.0010(10)
C01C 0.0292(12) 0.0353(12) 0.0422(12) -0.0009(10) 0.0098(10) -0.0021(9)
C01D 0.0366(13) 0.0358(13) 0.0445(13) -0.0053(10) 0.0016(10) 0.0010(10)
C01E 0.0257(11) 0.0467(14) 0.0459(13) -0.0061(11) -0.0022(10) -0.0041(10)
C01F 0.0363(13) 0.0401(13) 0.0424(13) -0.0066(10) 0.0061(10) 0.0019(10)
C01G 0.0247(11) 0.0397(13) 0.0448(13) -0.0029(10) -0.0016(10) 0.0002(9)
C01H 0.0299(12) 0.0434(13) 0.0386(12) -0.0005(10) 0.0043(10) 0.0015(10)
C01I 0.0282(12) 0.0532(15) 0.0418(13) -0.0053(11) -0.0001(10) -0.0005(10)
C01J 0.0420(14) 0.0394(14) 0.0468(14) -0.0098(11) -0.0062(11) 0.0024(11)
C01K 0.0346(13) 0.0514(16) 0.0491(15) -0.0019(12) 0.0038(11) 0.0105(11)
C01L 0.0327(12) 0.0381(13) 0.0457(13) 0.0005(10) 0.0106(10) 0.0005(10)
C01M 0.0285(12) 0.0409(13) 0.0516(15) -0.0017(11) 0.0090(10) 0.0028(10)
C01N 0.0274(12) 0.0400(13) 0.0561(15) 0.0038(11) -0.0020(11) -0.0044(10)
C01O 0.0351(13) 0.0386(13) 0.0423(13) 0.0027(10) 0.0034(10) -0.0062(10)
C01P 0.0347(13) 0.0555(16) 0.0473(14) -0.0113(12) 0.0008(11) 0.0077(12)
C01Q 0.0321(13) 0.0483(15) 0.0568(16) 0.0089(12) 0.0046(11) 0.0094(11)
C01R 0.0396(14) 0.0424(14) 0.0593(16) 0.0119(12) 0.0137(12) 0.0059(11)
C01S 0.0300(13) 0.0412(14) 0.079(2) 0.0134(14) 0.0071(13) -0.0035(11)
C01T 0.0369(13) 0.0430(14) 0.0472(14) -0.0076(11) 0.0049(11) 0.0004(11)
C01U 0.0344(13) 0.0585(17) 0.0424(14) 0.0082(12) 0.0011(11) 0.0056(12)
C01V 0.0329(13) 0.0497(15) 0.0551(16) 0.0084(12) 0.0025(11) -0.0029(11)
C01W 0.0392(14) 0.0397(14) 0.0496(14) 0.0087(11) 0.0032(11) -0.0021(11)
C01X 0.0287(13) 0.0450(15) 0.074(2) 0.0083(13) -0.0036(13) -0.0073(11)
C01Y 0.0311(13) 0.0511(15) 0.0447(14) -0.0026(11) 0.0070(10) -0.0062(11)
C01Z 0.0343(13) 0.0443(14) 0.0495(15) -0.0013(11) -0.0002(11) -0.0042(11)
C020 0.0485(16) 0.0486(15) 0.0447(14) 0.0073(12) 0.0003(12) -0.0072(12)
C021 0.0374(14) 0.0439(14) 0.0523(15) 0.0009(12) 0.0040(11) -0.0059(11)
C022 0.0462(15) 0.0388(14) 0.0577(16) 0.0071(12) 0.0092(13) -0.0045(11)
C023 0.0286(13) 0.0526(16) 0.0707(19) 0.0111(14) 0.0057(12) 0.0056(11)
C024 0.0343(14) 0.0602(18) 0.0602(17) -0.0106(14) 0.0075(12) -0.0149(13)
C025 0.0473(16) 0.0495(16) 0.0454(14) -0.0045(12) 0.0074(12) 0.0037(12)
C026 0.0481(16) 0.0444(15) 0.0689(19) -0.0027(14) 0.0164(14) -0.0129(13)
C027 0.0481(16) 0.0467(15) 0.0551(16) 0.0003(13) -0.0025(13) -0.0012(13)
C028 0.0427(15) 0.0563(17) 0.0444(14) 0.0037(12) 0.0139(12) 0.0044(12)
C029 0.0443(16) 0.0591(18) 0.0472(15) 0.0120(13) -0.0066(12) -0.0068(13)
C02A 0.0468(16) 0.0477(16) 0.0676(19) -0.0189(14) 0.0106(14) -0.0059(13)
C02B 0.0382(15) 0.0539(17) 0.0692(19) -0.0111(14) -0.0017(13) -0.0022(12)
C02C 0.0576(19) 0.0538(17) 0.0514(16) -0.0028(13) 0.0041(14) -0.0084(14)
C02D 0.064(2) 0.0395(15) 0.0643(19) -0.0050(13) 0.0153(15) -0.0067(13)
C02E 0.0485(17) 0.0558(18) 0.0640(19) 0.0191(15) 0.0009(14) 0.0043(14)
C02F 0.0351(15) 0.069(2) 0.0599(18) 0.0104(15) -0.0056(13) -0.0086(13)
C02G 0.0449(16) 0.069(2) 0.0597(18) -0.0146(15) 0.0033(14) 0.0128(15)
B02H 0.0255(12) 0.0325(13) 0.0386(13) -0.0010(11) -0.0008(10) -0.0036(10)
C02I 0.0410(16) 0.0635(19) 0.0634(19) -0.0075(15) -0.0004(14) 0.0055(14)
C02J 0.0435(17) 0.070(2) 0.066(2) 0.0091(16) 0.0084(14) -0.0180(15)
C02K 0.0498(17) 0.0619(19) 0.0560(17) -0.0122(15) -0.0081(14) 0.0006(14)
C02L 0.066(2) 0.071(2) 0.0474(16) 0.0150(15) 0.0024(15) -0.0153(17)
C02M 0.0444(17) 0.0598(19) 0.080(2) -0.0091(16) 0.0123(16) 0.0171(14)
C02N 0.0488(18) 0.080(2) 0.0487(16) 0.0053(15) 0.0036(13) -0.0064(16)
C02O 0.063(2) 0.089(3) 0.0580(19) 0.0217(18) 0.0091(16) -0.0217(19)
C02P 0.063(2) 0.087(3) 0.059(2) -0.0016(18) -0.0112(16) -0.0027(19)
C02Q 0.0456(18) 0.113(3) 0.0466(17) 0.0102(18) 0.0018(14) 0.0050(18)
C02R 0.075(3) 0.065(2) 0.088(3) -0.005(2) -0.019(2) 0.0226(19)
C02S 0.053(2) 0.113(3) 0.062(2) -0.003(2) -0.0112(17) 0.008(2)
C02T 0.0422(17) 0.099(3) 0.065(2) 0.0176(19) 0.0038(15) -0.0023(17)
C02U 0.052(2) 0.130(4) 0.066(2) 0.031(2) 0.0169(17) 0.013(2)
C02V 0.060(2) 0.115(4) 0.103(3) -0.024(3) -0.016(2) 0.022(2)
C02W 0.059(2) 0.174(5) 0.0467(19) 0.024(2) 0.0075(16) 0.007(3)
C7 0.102(8) 0.119(9) 0.105(8) 0.008(7) 0.020(7) -0.057(7)
C3 0.100(9) 0.113(10) 0.072(6) 0.011(7) -0.010(6) -0.052(8)
C6 0.116(10) 0.135(11) 0.085(7) 0.035(7) -0.025(7) -0.039(8)
C5 0.187(17) 0.133(13) 0.159(14) 0.012(11) 0.062(12) 0.031(11)
C1 0.129(10) 0.119(9) 0.073(6) 0.014(6) -0.039(6) -0.051(8)
C2 0.110(12) 0.151(14) 0.080(11) 0.014(10) 0.007(8) -0.052(11)
C8 0.114(7) 0.114(7) 0.076(5) 0.032(5) -0.009(5) -0.049(6)
C9 0.115(7) 0.114(7) 0.076(5) 0.032(5) -0.009(5) -0.048(6)
C10 0.115(7) 0.114(7) 0.076(5) 0.032(5) -0.009(5) -0.048(6)
C12 0.115(7) 0.114(7) 0.076(5) 0.032(5) -0.009(5) -0.048(6)
C13 0.114(7) 0.114(7) 0.076(5) 0.032(5) -0.009(5) -0.049(6)
C14 0.114(7) 0.114(7) 0.076(5) 0.032(5) -0.009(5) -0.049(6)
C11 0.115(7) 0.114(7) 0.076(5) 0.032(5) -0.009(5) -0.048(6)
C4 0.091(9) 0.200(15) 0.130(11) -0.072(10) 0.052(9) -0.051(9)
C16 0.105(18) 0.092(16) 0.093(18) 0.009(14) 0.002(14) 0.000(15)
C21 0.132(19) 0.116(17) 0.096(17) -0.030(15) 0.008(15) -0.016(15)
C20 0.054(12) 0.12(2) 0.076(19) -0.003(15) -0.008(12) -0.026(13)
C19 0.044(10) 0.121(17) 0.108(18) 0.012(14) 0.007(11) -0.012(11)
C18 0.077(15) 0.059(11) 0.077(14) 0.008(10) 0.015(11) -0.038(10)
C17 0.102(18) 0.090(16) 0.16(2) 0.050(15) 0.050(16) -0.030(13)

loop_
_atom_type_symbol
_atom_type_description
_atom_type_scat_dispersion_real
_atom_type_scat_dispersion_imag
_atom_type_scat_source
C C 0.0181 0.0091 'International Tables Vol C Tables 4.2.6.8 and 6.1.1.4'
H H 0.0000 0.0000 'International Tables Vol C Tables 4.2.6.8 and 6.1.1.4'
Al Al 0.2130 0.2455 'International Tables Vol C Tables 4.2.6.8 and 6.1.1.4'
B B 0.0090 0.0039 'International Tables Vol C Tables 4.2.6.8 and 6.1.1.4'
F F 0.0727 0.0534 'International Tables Vol C Tables 4.2.6.8 and 6.1.1.4'
N N 0.0311 0.0180 'International Tables Vol C Tables 4.2.6.8 and 6.1.1.4'

loop_
_geom_angle_atom_site_label_1
_geom_angle_atom_site_label_2
_geom_angle_atom_site_label_3
_geom_angle
_geom_angle_site_symmetry_1
_geom_angle_site_symmetry_3
_geom_angle_publ_flag
F00G Al01 C00Z 100.16(9) . . ?
F00G Al01 C01K 103.00(11) . . ?
F00G Al01 C01T 101.63(11) . . ?
C01K Al01 C00Z 114.48(11) . . ?
C01T Al01 C00Z 119.69(11) . . ?
C01T Al01 C01K 114.05(12) . . ?
C028 F00G Al01 140.75(17) . . ?
C00Z N00T C01D 110.3(2) . . ?
C00Z N00T C01O 125.1(2) . . ?
C01D N00T C01O 124.2(2) . . ?
C00Z N00U C01C 124.0(2) . . ?
C00Z N00U C01F 110.8(2) . . ?
C01F N00U C01C 125.1(2) . . ?
N00T C00Z Al01 130.67(18) . . ?
N00U C00Z Al01 123.72(17) . . ?
N00U C00Z N00T 105.0(2) . . ?
F002 C010 C011 119.7(2) . . ?
F002 C010 C01A 115.5(2) . . ?
C011 C010 C01A 124.8(2) . . ?
C010 C011 C014 113.3(2) . . ?
C010 C011 B02H 120.1(2) . . ?
C014 C011 B02H 126.3(2) . . ?
C013 C012 B02H 127.2(2) . . ?
C01G C012 C013 113.3(2) . . ?
C01G C012 B02H 119.0(2) . . ?
F009 C013 C012 121.0(2) . . ?
F009 C013 C01J 115.4(2) . . ?
C01J C013 C012 123.6(3) . . ?
F003 C014 C011 121.6(2) . . ?
F003 C014 C018 114.4(2) . . ?
C011 C014 C018 124.0(2) . . ?
F008 C015 C01K 119.7(2) . . ?
F008 C015 C01V 116.0(2) . . ?
C01K C015 C01V 124.3(3) . . ?
C017 C016 B02H 119.2(2) . . ?
C01H C016 C017 113.1(2) . . ?
C01H C016 B02H 127.1(2) . . ?
F007 C017 C016 119.3(2) . . ?
F007 C017 C01M 115.7(2) . . ?
C01M C017 C016 125.0(2) . . ?
F00A C018 C014 120.4(2) . . ?
F00A C018 C01E 119.7(2) . . ?
C01E C018 C014 119.8(2) . . ?
C01B C019 C01N 113.6(2) . . ?
C01B C019 B02H 128.6(2) . . ?
C01N C019 B02H 117.6(2) . . ?
F00B C01A C010 120.9(2) . . ?
F00B C01A C01E 119.6(2) . . ?
C01E C01A C010 119.5(2) . . ?
F005 C01B C019 121.1(2) . . ?
F005 C01B C01R 115.0(2) . . ?
C019 C01B C01R 123.9(3) . . ?
C01L C01C N00U 118.9(2) . . ?
C01L C01C C01Y 123.6(2) . . ?
C01Y C01C N00U 117.5(2) . . ?
N00T C01D H01D 126.5 . . ?
C01F C01D N00T 107.1(2) . . ?
C01F C01D H01D 126.4 . . ?
F00D C01E C018 120.7(2) . . ?
F00D C01E C01A 120.8(2) . . ?
C01A C01E C018 118.5(2) . . ?
N00U C01F H01F 126.6 . . ?
C01D C01F N00U 106.8(2) . . ?
C01D C01F H01F 126.6 . . ?
F004 C01G C012 119.3(2) . . ?
F004 C01G C01I 115.9(2) . . ?
C01I C01G C012 124.9(2) . . ?
F006 C01H C016 121.0(2) . . ?
F006 C01H C01U 115.2(2) . . ?
C01U C01H C016 123.8(2) . . ?
F00F C01I C01G 120.9(2) . . ?
F00F C01I C01P 119.7(2) . . ?
C01G C01I C01P 119.4(3) . . ?
F00J C01J C013 120.2(3) . . ?
F00J C01J C01P 119.5(2) . . ?
C01P C01J C013 120.3(3) . . ?
C015 C01K Al01 125.7(2) . . ?
C015 C01K C02G 114.0(3) . . ?
C02G C01K Al01 120.1(2) . . ?
C01C C01L C01W 122.7(2) . . ?
C01C C01L C022 117.3(3) . . ?
C022 C01L C01W 119.8(2) . . ?
F00C C01M C017 121.0(2) . . ?
F00C C01M C01Q 120.3(2) . . ?
C01Q C01M C017 118.7(2) . . ?
F00E C01N C019 119.8(2) . . ?
F00E C01N C01X 115.8(2) . . ?
C01X C01N C019 124.4(3) . . ?
C020 C01O N00T 117.4(2) . . ?
C021 C01O N00T 118.9(2) . . ?
C021 C01O C020 123.7(3) . . ?
F00L C01P C01I 120.4(3) . . ?
F00L C01P C01J 121.1(3) . . ?
C01J C01P C01I 118.5(2) . . ?
F00K C01Q C01M 120.4(3) . . ?
F00K C01Q C01U 120.3(3) . . ?
C01M C01Q C01U 119.3(2) . . ?
F00H C01R C01B 121.3(3) . . ?
F00H C01R C01S 119.3(3) . . ?
C01S C01R C01B 119.4(3) . . ?
F00P C01S C01R 120.2(3) . . ?
F00P C01S C01X 120.6(3) . . ?
C01X C01S C01R 119.2(3) . . ?
C025 C01T Al01 118.9(2) . . ?
C027 C01T Al01 126.5(2) . . ?
C027 C01T C025 114.5(3) . . ?
F00I C01U C01H 120.6(3) . . ?
F00I C01U C01Q 119.3(2) . . ?
C01Q C01U C01H 120.1(3) . . ?
F00M C01V C015 121.2(3) . . ?
F00M C01V C023 120.3(3) . . ?
C023 C01V C015 118.5(3) . . ?
C01L C01W H01W 108.1 . . ?
C01L C01W C02C 109.0(2) . . ?
C01L C01W C02E 112.6(2) . . ?
C02C C01W H01W 108.1 . . ?
C02C C01W C02E 110.9(3) . . ?
C02E C01W H01W 108.1 . . ?
F00N C01X C01N 120.3(3) . . ?
F00N C01X C01S 120.3(3) . . ?
C01S C01X C01N 119.4(3) . . ?
C01C C01Y C02F 122.4(2) . . ?
C024 C01Y C01C 116.3(3) . . ?
C024 C01Y C02F 121.1(3) . . ?
C021 C01Z H01Z 107.6 . . ?
C021 C01Z C02B 110.3(2) . . ?
C021 C01Z C02I 112.7(2) . . ?
C02B C01Z H01Z 107.6 . . ?
C02B C01Z C02I 110.7(2) . . ?
C02I C01Z H01Z 107.6 . . ?
C01O C020 C029 122.4(3) . . ?
C02L C020 C01O 116.8(3) . . ?
C02L C020 C029 120.8(3) . . ?
C01O C021 C01Z 122.8(2) . . ?
C01O C021 C02J 116.4(3) . . ?
C02J C021 C01Z 120.8(3) . . ?
C01L C022 H022 119.7 . . ?
C026 C022 C01L 120.6(3) . . ?
C026 C022 H022 119.7 . . ?
F00O C023 C01V 119.9(3) . . ?
F00O C023 C02M 120.3(3) . . ?
C02M C023 C01V 119.8(3) . . ?
C01Y C024 H024 119.3 . . ?
C026 C024 C01Y 121.4(3) . . ?
C026 C024 H024 119.3 . . ?
F00Q C025 C01T 118.6(3) . . ?
F00Q C025 C02D 117.1(3) . . ?
C02D C025 C01T 124.3(3) . . ?
C022 C026 C024 120.7(3) . . ?
C022 C026 H026 119.7 . . ?
C024 C026 H026 119.7 . . ?
F00S C027 C01T 119.3(3) . . ?
F00S C027 C02K 117.2(3) . . ?
C01T C027 C02K 123.5(3) . . ?
C02N C028 F00G 117.9(3) . . ?
C02Q C028 F00G 116.0(3) . . ?
C02Q C028 C02N 126.1(3) . . ?
C020 C029 H029 107.1 . . ?
C02P C029 C020 113.2(3) . . ?
C02P C029 H029 107.1 . . ?
C02V C029 C020 110.7(3) . . ?
C02V C029 H029 107.1 . . ?
C02V C029 C02P 111.4(3) . . ?
F00R C02A C02D 119.9(3) . . ?
F00R C02A C02K 120.2(3) . . ?
C02K C02A C02D 119.8(3) . . ?
C01Z C02B H02A 109.5 . . ?
C01Z C02B H02B 109.5 . . ?
C01Z C02B H02C 109.5 . . ?
H02A C02B H02B 109.5 . . ?
H02A C02B H02C 109.5 . . ?
H02B C02B H02C 109.5 . . ?
C01W C02C H02D 109.5 . . ?
C01W C02C H02E 109.5 . . ?
C01W C02C H02F 109.5 . . ?
H02D C02C H02E 109.5 . . ?
H02D C02C H02F 109.5 . . ?
H02E C02C H02F 109.5 . . ?
F00W C02D C025 121.6(3) . . ?
F00W C02D C02A 119.8(3) . . ?
C025 C02D C02A 118.6(3) . . ?
C01W C02E H02G 109.5 . . ?
C01W C02E H02H 109.5 . . ?
C01W C02E H02I 109.5 . . ?
H02G C02E H02H 109.5 . . ?
H02G C02E H02I 109.5 . . ?
H02H C02E H02I 109.5 . . ?
C01Y C02F H02J 108.0 . . ?
C01Y C02F C02R 109.7(3) . . ?
C01Y C02F C02S 113.1(3) . . ?
C02R C02F H02J 108.0 . . ?
C02R C02F C02S 109.7(3) . . ?
C02S C02F H02J 108.0 . . ?
F00Y C02G C01K 118.6(3) . . ?
F00Y C02G C02M 117.6(3) . . ?
C02M C02G C01K 123.8(3) . . ?
C011 B02H C012 101.40(18) . . ?
C011 B02H C019 114.7(2) . . ?
C016 B02H C011 112.62(19) . . ?
C016 B02H C012 114.7(2) . . ?
C016 B02H C019 101.16(18) . . ?
C019 B02H C012 112.9(2) . . ?
C01Z C02I H02K 109.5 . . ?
C01Z C02I H02L 109.5 . . ?
C01Z C02I H02M 109.5 . . ?
H02K C02I H02L 109.5 . . ?
H02K C02I H02M 109.5 . . ?
H02L C02I H02M 109.5 . . ?
C021 C02J H02N 119.4 . . ?
C02O C02J C021 121.2(3) . . ?
C02O C02J H02N 119.4 . . ?
F00V C02K C027 121.2(3) . . ?
F00V C02K C02A 119.5(3) . . ?
C02A C02K C027 119.3(3) . . ?
C020 C02L H02O 119.6 . . ?
C02O C02L C020 120.7(3) . . ?
C02O C02L H02O 119.6 . . ?
F00X C02M C023 119.5(3) . . ?
F00X C02M C02G 120.9(3) . . ?
C023 C02M C02G 119.5(3) . . ?
C028 C02N H02P 121.7 . . ?
C028 C02N C02T 116.6(3) . . ?
C02T C02N H02P 121.7 . . ?
C02J C02O C02L 121.1(3) . . ?
C02J C02O H02Q 119.4 . . ?
C02L C02O H02Q 119.4 . . ?
C029 C02P H02R 109.5 . . ?
C029 C02P H02S 109.5 . . ?
C029 C02P H02T 109.5 . . ?
H02R C02P H02S 109.5 . . ?
H02R C02P H02T 109.5 . . ?
H02S C02P H02T 109.5 . . ?
C028 C02Q H02U 121.9 . . ?
C028 C02Q C02W 116.1(3) . . ?
C02W C02Q H02U 121.9 . . ?
C02F C02R H02V 109.5 . . ?
C02F C02R H02W 109.5 . . ?
C02F C02R H02X 109.5 . . ?
H02V C02R H02W 109.5 . . ?
H02V C02R H02X 109.5 . . ?
H02W C02R H02X 109.5 . . ?
C02F C02S H02Y 109.5 . . ?
C02F C02S H 109.5 . . ?
C02F C02S HA 109.5 . . ?
H02Y C02S H 109.5 . . ?
H02Y C02S HA 109.5 . . ?
H C02S HA 109.5 . . ?
C02N C02T H02Z 120.1 . . ?
C02U C02T C02N 119.8(3) . . ?
C02U C02T H02Z 120.1 . . ?
C02T C02U H02 119.4 . . ?
C02T C02U C02W 121.3(4) . . ?
C02W C02U H02 119.4 . . ?
C029 C02V H1 109.5 . . ?
C029 C02V HB 109.5 . . ?
C029 C02V HC 109.5 . . ?
H1 C02V HB 109.5 . . ?
H1 C02V HC 109.5 . . ?
HB C02V HC 109.5 . . ?
C02Q C02W H2 119.9 . . ?
C02U C02W C02Q 120.1(4) . . ?
C02U C02W H2 119.9 . . ?
C3 C7 C2 120.0 . . ?
C3 C7 C9 11.9(11) . . ?
C3 C7 C10 56.5(9) . . ?
C3 C7 C12 98.6(10) . . ?
C3 C7 C13 144.3(13) . . ?
C2 C7 C9 108.5(12) . . ?
C2 C7 C10 63.6(9) . . ?
C2 C7 C12 21.5(10) . . ?
C2 C7 C13 26.4(11) . . ?
C8 C7 C3 48.9(18) . . ?
C8 C7 C2 168.5(19) . . ?
C8 C7 C9 60.6(10) . . ?
C8 C7 C10 105.4(15) . . ?
C8 C7 C12 147.1(18) . . ?
C8 C7 C13 162.0(17) . . ?
C8 C7 C4 71(2) . . ?
C9 C7 C10 44.9(5) . . ?
C9 C7 C12 87.3(10) . . ?
C12 C7 C10 42.4(5) . . ?
C13 C7 C9 133.7(15) . . ?
C13 C7 C10 89.1(10) . . ?
C13 C7 C12 46.8(6) . . ?
C14 C7 C3 143(2) . . ?
C14 C7 C2 94.6(19) . . ?
C14 C7 C8 95.6(18) . . ?
C14 C7 C9 155(2) . . ?
C14 C7 C10 156.0(19) . . ?
C14 C7 C12 114.9(16) . . ?
C14 C7 C13 68.3(12) . . ?
C14 C7 C4 26.7(18) . . ?
C4 C7 C3 120.3(12) . . ?
C4 C7 C2 119.6(12) . . ?
C4 C7 C9 131.8(16) . . ?
C4 C7 C10 176.7(15) . . ?
C4 C7 C12 140.8(14) . . ?
C4 C7 C13 94.1(14) . . ?
C7 C3 H3 120.0 . . ?
C7 C3 C6 120.0 . . ?
C7 C3 C10 79.0(9) . . ?
C6 C3 H3 120.0 . . ?
C6 C3 C10 41.0(9) . . ?
C8 C3 C7 45.2(12) . . ?
C8 C3 H3 74.9 . . ?
C8 C3 C6 164.9(11) . . ?
C8 C3 C10 124.2(14) . . ?
C10 C3 H3 160.8 . . ?
C3 C6 H6 120.0 . . ?
C3 C6 C11 136.1(13) . . ?
C5 C6 C3 120.0 . . ?
C5 C6 H6 120.0 . . ?
C5 C6 C11 16.8(13) . . ?
C9 C6 C3 4.9(17) . . ?
C9 C6 H6 121.2 . . ?
C9 C6 C5 118.5(11) . . ?
C9 C6 C10 80.9(13) . . ?
C9 C6 C11 135.1(18) . . ?
C10 C6 C3 82.5(12) . . ?
C10 C6 H6 157.2 . . ?
C10 C6 C5 37.7(12) . . ?
C10 C6 C11 54.4(16) . . ?
C11 C6 H6 103.7 . . ?
C6 C5 H5 120.0 . . ?
C6 C5 C1 120.0 . . ?
C6 C5 C12 102.3(6) . . ?
C1 C5 H5 120.0 . . ?
C1 C5 C12 17.8(6) . . ?
C10 C5 C6 52(2) . . ?
C10 C5 H5 170.3 . . ?
C10 C5 C1 68(2) . . ?
C10 C5 C12 51.0(19) . . ?
C12 C5 H5 137.6 . . ?
C5 C1 H1A 120.0 . . ?
C5 C1 C2 120.0 . . ?
C5 C1 C13 126.3(6) . . ?
C5 C1 C11 10.9(12) . . ?
C2 C1 H1A 120.0 . . ?
C2 C1 C13 8.8(8) . . ?
C2 C1 C11 130.1(11) . . ?
C10 C1 C5 36.3(9) . . ?
C10 C1 H1A 155.9 . . ?
C10 C1 C2 83.9(9) . . ?
C10 C1 C13 90.7(11) . . ?
C10 C1 C11 46.9(13) . . ?
C12 C1 C5 118(2) . . ?
C12 C1 H1A 121.8 . . ?
C12 C1 C2 7(3) . . ?
C12 C1 C10 82(3) . . ?
C12 C1 C13 8(2) . . ?
C12 C1 C11 127(3) . . ?
C13 C1 H1A 113.4 . . ?
C11 C1 H1A 109.7 . . ?
C11 C1 C13 135.7(12) . . ?
C7 C2 H2A 120.0 . . ?
C7 C2 C10 73.3(9) . . ?
C7 C2 C14 31.1(8) . . ?
C1 C2 C7 120.0 . . ?
C1 C2 H2A 120.0 . . ?
C1 C2 C10 46.8(9) . . ?
C1 C2 C14 149.8(9) . . ?
C10 C2 H2A 166.5 . . ?
C12 C2 C7 118.3(18) . . ?
C12 C2 C1 5(2) . . ?
C12 C2 H2A 121.4 . . ?
C12 C2 C10 45.7(11) . . ?
C12 C2 C14 147(2) . . ?
C13 C2 C7 82(2) . . ?
C13 C2 C1 152(3) . . ?
C13 C2 H2A 42.3 . . ?
C13 C2 C10 150(3) . . ?
C13 C2 C12 149(4) . . ?
C13 C2 C14 50.8(17) . . ?
C14 C2 H2A 89.5 . . ?
C14 C2 C10 104.0(9) . . ?
C7 C8 C3 85.8(18) . . ?
C7 C8 H8 158.2 . . ?
C7 C8 C9 81.1(12) . . ?
C7 C8 C14 39.4(11) . . ?
C7 C8 C4 64.0(16) . . ?
C3 C8 H8 115.5 . . ?
C3 C8 C9 5.4(13) . . ?
C3 C8 C14 124.4(11) . . ?
C3 C8 C4 149.8(19) . . ?
C9 C8 H8 120.0 . . ?
C9 C8 C14 120.0 . . ?
C14 C8 H8 120.0 . . ?
C4 C8 H8 94.5 . . ?
C4 C8 C9 144.9(13) . . ?
C4 C8 C14 26.2(12) . . ?
C7 C9 H9 157.9 . . ?
C6 C9 C7 132(2) . . ?
C6 C9 C8 166.4(18) . . ?
C6 C9 H9 69.9 . . ?
C6 C9 C10 51.1(19) . . ?
C8 C9 C7 38.3(8) . . ?
C8 C9 H9 120.0 . . ?
C8 C9 C10 120.0 . . ?
C10 C9 C7 81.8(8) . . ?
C10 C9 H9 120.0 . . ?
C3 C10 C7 44.5(6) . . ?
C3 C10 C2 87.6(9) . . ?
C6 C10 C7 100.9(18) . . ?
C6 C10 C3 56.4(13) . . ?
C6 C10 C1 165(2) . . ?
C6 C10 C2 144(2) . . ?
C6 C10 C9 48.0(18) . . ?
C6 C10 C12 164.4(19) . . ?
C6 C10 C11 81.7(18) . . ?
C5 C10 C7 166(3) . . ?
C5 C10 C3 146(3) . . ?
C5 C10 C6 90(2) . . ?
C5 C10 C1 75(2) . . ?
C5 C10 C2 125(3) . . ?
C5 C10 C9 138(3) . . ?
C5 C10 C12 101(3) . . ?
C5 C10 C11 9.1(16) . . ?
C1 C10 C7 92.5(12) . . ?
C1 C10 C3 136.7(14) . . ?
C1 C10 C2 49.4(8) . . ?
C1 C10 C9 145.6(13) . . ?
C1 C10 C12 25.7(12) . . ?
C2 C10 C7 43.1(5) . . ?
C9 C10 C7 53.2(6) . . ?
C9 C10 C3 9.1(8) . . ?
C9 C10 C2 96.3(7) . . ?
C12 C10 C7 66.9(6) . . ?
C12 C10 C3 111.1(8) . . ?
C12 C10 C2 24.0(8) . . ?
C12 C10 C9 120.0 . . ?
C11 C10 C7 169(2) . . ?
C11 C10 C3 137(2) . . ?
C11 C10 C1 83.7(19) . . ?
C11 C10 C2 132(2) . . ?
C11 C10 C9 130(2) . . ?
C11 C10 C12 108(2) . . ?
C7 C12 H12 168.8 . . ?
C5 C12 C7 99.0(12) . . ?
C5 C12 H12 92.0 . . ?
C1 C12 C7 142(3) . . ?
C1 C12 C5 44(2) . . ?
C1 C12 C2 168(6) . . ?
C1 C12 C10 72(3) . . ?
C1 C12 H12 48.0 . . ?
C1 C12 C13 168(3) . . ?
C2 C12 C7 40.2(11) . . ?
C2 C12 C5 139(2) . . ?
C2 C12 C10 110.2(13) . . ?
C2 C12 H12 128.7 . . ?
C2 C12 C13 13.8(18) . . ?
C10 C12 C7 70.8(6) . . ?
C10 C12 C5 28.4(12) . . ?
C10 C12 H12 120.0 . . ?
C10 C12 C13 120.0 . . ?
C13 C12 C7 49.3(6) . . ?
C13 C12 C5 147.8(13) . . ?
C13 C12 H12 120.0 . . ?
C7 C13 C1 87.5(10) . . ?
C7 C13 H13 155.8 . . ?
C7 C13 C4 39.4(9) . . ?
C1 C13 H13 116.4 . . ?
C1 C13 C4 126.9(11) . . ?
C2 C13 C7 71.9(16) . . ?
C2 C13 C1 19(2) . . ?
C2 C13 C12 17(3) . . ?
C2 C13 H13 130.4 . . ?
C2 C13 C14 108.0(18) . . ?
C2 C13 C4 110(2) . . ?
C12 C13 C7 83.9(8) . . ?
C12 C13 C1 3.7(10) . . ?
C12 C13 H13 120.0 . . ?
C12 C13 C14 120.0 . . ?
C12 C13 C4 123.3(11) . . ?
C14 C13 C7 36.3(8) . . ?
C14 C13 C1 123.6(9) . . ?
C14 C13 H13 120.0 . . ?
C14 C13 C4 5.4(12) . . ?
C4 C13 H13 116.5 . . ?
C7 C14 C2 54.3(14) . . ?
C7 C14 C8 45.1(13) . . ?
C7 C14 C13 75.4(13) . . ?
C7 C14 H14 163.4 . . ?
C2 C14 H14 140.5 . . ?
C8 C14 C2 99.2(7) . . ?
C8 C14 H14 120.0 . . ?
C13 C14 C2 21.3(7) . . ?
C13 C14 C8 120.0 . . ?
C13 C14 H14 120.0 . . ?
C4 C14 C7 113(4) . . ?
C4 C14 C2 159(4) . . ?
C4 C14 C8 72(4) . . ?
C4 C14 C13 162(4) . . ?
C4 C14 H14 50.2 . . ?
C6 C11 C1 93(2) . . ?
C6 C11 H11A 84.0 . . ?
C6 C11 H11B 153.3 . . ?
C6 C11 H11C 86.1 . . ?
C1 C11 H11A 130.4 . . ?
C1 C11 H11B 60.4 . . ?
C1 C11 H11C 119.7 . . ?
C10 C11 C6 43.9(17) . . ?
C10 C11 C1 49.4(18) . . ?
C10 C11 H11A 109.5 . . ?
C10 C11 H11B 109.5 . . ?
C10 C11 H11C 109.5 . . ?
H11A C11 H11B 109.5 . . ?
H11A C11 H11C 109.5 . . ?
H11B C11 H11C 109.5 . . ?
C7 C4 C8 44.7(13) . . ?
C7 C4 C13 46.6(8) . . ?
C7 C4 H4A 109.5 . . ?
C7 C4 H4B 109.5 . . ?
C7 C4 H4C 109.5 . . ?
C8 C4 C13 90.7(14) . . ?
C8 C4 H4A 75.8 . . ?
C8 C4 H4B 150.7 . . ?
C8 C4 H4C 94.8 . . ?
C13 C4 H4A 129.1 . . ?
C13 C4 H4B 63.1 . . ?
C13 C4 H4C 120.6 . . ?
C14 C4 C7 40(2) . . ?
C14 C4 C8 82(3) . . ?
C14 C4 C13 12(3) . . ?
C14 C4 H4A 118.0 . . ?
C14 C4 H4B 69.9 . . ?
C14 C4 H4C 129.8 . . ?
H4A C4 H4B 109.5 . . ?
H4A C4 H4C 109.5 . . ?
H4B C4 H4C 109.5 . . ?
C21 C16 H16 120.0 . . ?
C21 C16 C17 120.0 . . ?
C17 C16 H16 120.0 . . ?
C16 C21 H21 120.0 . . ?
C20 C21 C16 120.0 . . ?
C20 C21 H21 120.0 . . ?
C21 C20 H20 120.0 . . ?
C19 C20 C21 120.0 . . ?
C19 C20 H20 120.0 . . ?
C20 C19 H19 120.0 . . ?
C20 C19 C18 120.0 . . ?
C18 C19 H19 120.0 . . ?
C19 C18 H18 120.0 . . ?
C19 C18 C17 120.0 . . ?
C17 C18 H18 120.0 . . ?
C16 C17 H17 120.0 . . ?
C18 C17 C16 120.0 . . ?
C18 C17 H17 120.0 . . ?

loop_
_geom_bond_atom_site_label_1
_geom_bond_atom_site_label_2
_geom_bond_distance
_geom_bond_site_symmetry_2
_geom_bond_publ_flag
Al01 F00G 1.8826(18) . ?
Al01 C00Z 2.015(2) . ?
Al01 C01K 1.982(3) . ?
Al01 C01T 1.962(3) . ?
F002 C010 1.356(3) . ?
F003 C014 1.351(3) . ?
F004 C01G 1.357(3) . ?
F005 C01B 1.360(3) . ?
F006 C01H 1.355(3) . ?
F007 C017 1.355(3) . ?
F008 C015 1.350(3) . ?
F009 C013 1.352(3) . ?
F00A C018 1.345(3) . ?
F00B C01A 1.352(3) . ?
F00C C01M 1.347(3) . ?
F00D C01E 1.334(3) . ?
F00E C01N 1.349(3) . ?
F00F C01I 1.346(3) . ?
F00G C028 1.447(3) . ?
F00H C01R 1.337(3) . ?
F00I C01U 1.353(3) . ?
F00J C01J 1.350(3) . ?
F00K C01Q 1.354(3) . ?
F00L C01P 1.338(3) . ?
F00M C01V 1.325(4) . ?
F00N C01X 1.347(3) . ?
F00O C023 1.336(3) . ?
F00P C01S 1.344(3) . ?
F00Q C025 1.351(3) . ?
F00R C02A 1.336(4) . ?
F00S C027 1.348(4) . ?
N00T C00Z 1.361(3) . ?
N00T C01D 1.371(3) . ?
N00T C01O 1.452(3) . ?
N00U C00Z 1.349(3) . ?
N00U C01C 1.461(3) . ?
N00U C01F 1.374(3) . ?
F00V C02K 1.340(4) . ?
F00W C02D 1.338(4) . ?
F00X C02M 1.342(4) . ?
F00Y C02G 1.349(4) . ?
C010 C011 1.382(3) . ?
C010 C01A 1.384(3) . ?
C011 C014 1.386(3) . ?
C011 B02H 1.656(3) . ?
C012 C013 1.393(4) . ?
C012 C01G 1.385(4) . ?
C012 B02H 1.661(4) . ?
C013 C01J 1.382(4) . ?
C014 C018 1.391(3) . ?
C015 C01K 1.367(4) . ?
C015 C01V 1.389(4) . ?
C016 C017 1.394(4) . ?
C016 C01H 1.384(4) . ?
C016 B02H 1.656(4) . ?
C017 C01M 1.381(4) . ?
C018 C01E 1.377(4) . ?
C019 C01B 1.381(4) . ?
C019 C01N 1.395(4) . ?
C019 B02H 1.659(4) . ?
C01A C01E 1.375(4) . ?
C01B C01R 1.389(4) . ?
C01C C01L 1.392(4) . ?
C01C C01Y 1.405(4) . ?
C01D H01D 0.9500 . ?
C01D C01F 1.351(4) . ?
C01F H01F 0.9500 . ?
C01G C01I 1.377(4) . ?
C01H C01U 1.383(4) . ?
C01I C01P 1.380(4) . ?
C01J C01P 1.371(4) . ?
C01K C02G 1.391(4) . ?
C01L C01W 1.523(4) . ?
C01L C022 1.393(4) . ?
C01M C01Q 1.370(4) . ?
C01N C01X 1.374(4) . ?
C01O C020 1.403(4) . ?
C01O C021 1.398(4) . ?
C01Q C01U 1.370(4) . ?
C01R C01S 1.378(5) . ?
C01S C01X 1.370(5) . ?
C01T C025 1.389(4) . ?
C01T C027 1.377(4) . ?
C01V C023 1.378(4) . ?
C01W H01W 1.0000 . ?
C01W C02C 1.526(4) . ?
C01W C02E 1.534(4) . ?
C01Y C024 1.390(4) . ?
C01Y C02F 1.519(4) . ?
C01Z H01Z 1.0000 . ?
C01Z C021 1.515(4) . ?
C01Z C02B 1.524(4) . ?
C01Z C02I 1.532(4) . ?
C020 C029 1.524(4) . ?
C020 C02L 1.395(4) . ?
C021 C02J 1.401(4) . ?
C022 H022 0.9500 . ?
C022 C026 1.379(5) . ?
C023 C02M 1.355(5) . ?
C024 H024 0.9500 . ?
C024 C026 1.382(5) . ?
C025 C02D 1.370(4) . ?
C026 H026 0.9500 . ?
C027 C02K 1.385(5) . ?
C028 C02N 1.370(5) . ?
C028 C02Q 1.348(4) . ?
C029 H029 1.0000 . ?
C029 C02P 1.524(5) . ?
C029 C02V 1.498(6) . ?
C02A C02D 1.385(5) . ?
C02A C02K 1.368(5) . ?
C02B H02A 0.9800 . ?
C02B H02B 0.9800 . ?
C02B H02C 0.9800 . ?
C02C H02D 0.9800 . ?
C02C H02E 0.9800 . ?
C02C H02F 0.9800 . ?
C02E H02G 0.9800 . ?
C02E H02H 0.9800 . ?
C02E H02I 0.9800 . ?
C02F H02J 1.0000 . ?
C02F C02R 1.525(5) . ?
C02F C02S 1.536(5) . ?
C02G C02M 1.376(5) . ?
C02I H02K 0.9800 . ?
C02I H02L 0.9800 . ?
C02I H02M 0.9800 . ?
C02J H02N 0.9500 . ?
C02J C02O 1.372(5) . ?
C02L H02O 0.9500 . ?
C02L C02O 1.377(5) . ?
C02N H02P 0.9500 . ?
C02N C02T 1.379(5) . ?
C02O H02Q 0.9500 . ?
C02P H02R 0.9800 . ?
C02P H02S 0.9800 . ?
C02P H02T 0.9800 . ?
C02Q H02U 0.9500 . ?
C02Q C02W 1.387(5) . ?
C02R H02V 0.9800 . ?
C02R H02W 0.9800 . ?
C02R H02X 0.9800 . ?
C02S H02Y 0.9800 . ?
C02S H 0.9800 . ?
C02S HA 0.9800 . ?
C02T H02Z 0.9500 . ?
C02T C02U 1.370(5) . ?
C02U H02 0.9500 . ?
C02U C02W 1.376(6) . ?
C02V H1 0.9800 . ?
C02V HB 0.9800 . ?
C02V HC 0.9800 . ?
C02W H2 0.9500 . ?
C7 C3 1.3900 . ?
C7 C2 1.3900 . ?
C7 C8 0.99(2) . ?
C7 C9 1.58(2) . ?
C7 C10 1.95(2) . ?
C7 C12 1.90(2) . ?
C7 C13 1.45(2) . ?
C7 C14 0.886(19) . ?
C7 C4 1.265(19) . ?
C3 H3 0.9500 . ?
C3 C6 1.3900 . ?
C3 C8 1.05(3) . ?
C3 C10 1.65(3) . ?
C6 H6 0.9500 . ?
C6 C5 1.3900 . ?
C6 C9 1.05(3) . ?
C6 C10 1.10(3) . ?
C6 C11 1.56(3) . ?
C5 H5 0.9500 . ?
C5 C1 1.3900 . ?
C5 C10 0.85(2) . ?
C5 C12 1.76(3) . ?
C1 H1A 0.9500 . ?
C1 C2 1.3900 . ?
C1 C10 1.33(3) . ?
C1 C12 0.61(3) . ?
C1 C13 1.99(3) . ?
C1 C11 1.75(3) . ?
C2 H2A 0.9500 . ?
C2 C10 1.82(2) . ?
C2 C12 0.79(3) . ?
C2 C13 0.65(2) . ?
C2 C14 1.71(3) . ?
C8 H8 0.9500 . ?
C8 C9 1.3900 . ?
C8 C14 1.3900 . ?
C8 C4 1.33(4) . ?
C9 H9 0.9500 . ?
C9 C10 1.3900 . ?
C10 C12 1.3900 . ?
C10 C11 1.28(4) . ?
C12 H12 0.9500 . ?
C12 C13 1.3900 . ?
C13 H13 0.9500 . ?
C13 C14 1.3900 . ?
C13 C4 1.99(3) . ?
C14 H14 0.9500 . ?
C14 C4 0.62(3) . ?
C11 H11A 0.9800 . ?
C11 H11B 0.9800 . ?
C11 H11C 0.9800 . ?
C4 H4A 0.9800 . ?
C4 H4B 0.9800 . ?
C4 H4C 0.9800 . ?
C16 H16 0.9500 . ?
C16 C21 1.3900 . ?
C16 C17 1.3900 . ?
C21 H21 0.9500 . ?
C21 C20 1.3900 . ?
C20 H20 0.9500 . ?
C20 C19 1.3900 . ?
C19 H19 0.9500 . ?
C19 C18 1.3900 . ?
C18 H18 0.9500 . ?
C18 C17 1.3900 . ?
C17 H17 0.9500 . ?

loop_
_geom_torsion_atom_site_label_1
_geom_torsion_atom_site_label_2
_geom_torsion_atom_site_label_3
_geom_torsion_atom_site_label_4
_geom_torsion
_geom_torsion_site_symmetry_1
_geom_torsion_site_symmetry_2
_geom_torsion_site_symmetry_3
_geom_torsion_site_symmetry_4
_geom_torsion_publ_flag
Al01 F00G C028 C02N 44.7(4) . . . . ?
Al01 F00G C028 C02Q -136.5(3) . . . . ?
Al01 C01K C02G F00Y -6.1(5) . . . . ?
Al01 C01K C02G C02M 174.2(3) . . . . ?
Al01 C01T C025 F00Q -2.3(4) . . . . ?
Al01 C01T C025 C02D 176.1(3) . . . . ?
Al01 C01T C027 F00S 4.4(4) . . . . ?
Al01 C01T C027 C02K -176.0(3) . . . . ?
F002 C010 C011 C014 -176.1(2) . . . . ?
F002 C010 C011 B02H -1.7(3) . . . . ?
F002 C010 C01A F00B -2.4(4) . . . . ?
F002 C010 C01A C01E 177.0(2) . . . . ?
F003 C014 C018 F00A 0.3(3) . . . . ?
F003 C014 C018 C01E 179.7(2) . . . . ?
F004 C01G C01I F00F 1.8(3) . . . . ?
F004 C01G C01I C01P -178.5(2) . . . . ?
F005 C01B C01R F00H -3.0(4) . . . . ?
F005 C01B C01R C01S 177.2(2) . . . . ?
F006 C01H C01U F00I 1.3(4) . . . . ?
F006 C01H C01U C01Q -179.4(3) . . . . ?
F007 C017 C01M F00C 1.2(3) . . . . ?
F007 C017 C01M C01Q -177.6(2) . . . . ?
F008 C015 C01K Al01 4.8(4) . . . . ?
F008 C015 C01K C02G 179.1(3) . . . . ?
F008 C015 C01V F00M 0.1(4) . . . . ?
F008 C015 C01V C023 -178.2(2) . . . . ?
F009 C013 C01J F00J 2.0(3) . . . . ?
F009 C013 C01J C01P -177.3(2) . . . . ?
F00A C018 C01E F00D -0.4(4) . . . . ?
F00A C018 C01E C01A -179.3(2) . . . . ?
F00B C01A C01E F00D 0.5(4) . . . . ?
F00B C01A C01E C018 179.3(2) . . . . ?
F00C C01M C01Q F00K -0.4(4) . . . . ?
F00C C01M C01Q C01U -179.1(3) . . . . ?
F00E C01N C01X F00N 0.0(4) . . . . ?
F00E C01N C01X C01S -179.5(3) . . . . ?
F00F C01I C01P F00L -0.5(4) . . . . ?
F00F C01I C01P C01J 178.4(2) . . . . ?
F00G C028 C02N C02T 178.1(3) . . . . ?
F00G C028 C02Q C02W -178.2(4) . . . . ?
F00H C01R C01S F00P 0.9(4) . . . . ?
F00H C01R C01S C01X -178.1(3) . . . . ?
F00J C01J C01P F00L -1.0(4) . . . . ?
F00J C01J C01P C01I -179.9(2) . . . . ?
F00K C01Q C01U F00I -0.2(4) . . . . ?
F00K C01Q C01U C01H -179.5(3) . . . . ?
F00M C01V C023 F00O -0.3(4) . . . . ?
F00M C01V C023 C02M -179.6(3) . . . . ?
F00O C023 C02M F00X 0.6(5) . . . . ?
F00O C023 C02M C02G -179.0(3) . . . . ?
F00P C01S C01X F00N 0.6(4) . . . . ?
F00P C01S C01X C01N -179.9(3) . . . . ?
F00Q C025 C02D F00W -1.7(5) . . . . ?
F00Q C025 C02D C02A 178.9(3) . . . . ?
F00R C02A C02D F00W 1.2(5) . . . . ?
F00R C02A C02D C025 -179.5(3) . . . . ?
F00R C02A C02K F00V -0.9(5) . . . . ?
F00R C02A C02K C027 179.2(3) . . . . ?
F00S C027 C02K F00V -0.3(5) . . . . ?
F00S C027 C02K C02A 179.5(3) . . . . ?
N00T C01D C01F N00U 0.3(3) . . . . ?
N00T C01O C020 C029 -3.2(4) . . . . ?
N00T C01O C020 C02L 178.9(3) . . . . ?
N00T C01O C021 C01Z 2.8(4) . . . . ?
N00T C01O C021 C02J -179.7(3) . . . . ?
N00U C01C C01L C01W -9.0(4) . . . . ?
N00U C01C C01L C022 176.0(2) . . . . ?
N00U C01C C01Y C024 -175.8(2) . . . . ?
N00U C01C C01Y C02F 10.1(4) . . . . ?
F00Y C02G C02M F00X 1.2(6) . . . . ?
F00Y C02G C02M C023 -179.2(3) . . . . ?
C00Z Al01 F00G C028 -132.4(3) . . . . ?
C00Z N00T C01D C01F 0.6(3) . . . . ?
C00Z N00T C01O C020 -76.2(3) . . . . ?
C00Z N00T C01O C021 105.8(3) . . . . ?
C00Z N00U C01C C01L -100.1(3) . . . . ?
C00Z N00U C01C C01Y 80.3(3) . . . . ?
C00Z N00U C01F C01D -1.1(3) . . . . ?
C010 C011 C014 F003 178.0(2) . . . . ?
C010 C011 C014 C018 -1.9(4) . . . . ?
C010 C011 B02H C012 -71.1(3) . . . . ?
C010 C011 B02H C016 165.8(2) . . . . ?
C010 C011 B02H C019 50.8(3) . . . . ?
C010 C01A C01E F00D -178.9(2) . . . . ?
C010 C01A C01E C018 0.0(4) . . . . ?
C011 C010 C01A F00B 178.0(2) . . . . ?
C011 C010 C01A C01E -2.6(4) . . . . ?
C011 C014 C018 F00A -179.7(2) . . . . ?
C011 C014 C018 C01E -0.4(4) . . . . ?
C012 C013 C01J F00J -179.0(2) . . . . ?
C012 C013 C01J C01P 1.7(4) . . . . ?
C012 C01G C01I F00F -177.4(2) . . . . ?
C012 C01G C01I C01P 2.4(4) . . . . ?
C013 C012 C01G F004 179.6(2) . . . . ?
C013 C012 C01G C01I -1.3(4) . . . . ?
C013 C012 B02H C011 104.6(3) . . . . ?
C013 C012 B02H C016 -133.8(2) . . . . ?
C013 C012 B02H C019 -18.6(3) . . . . ?
C013 C01J C01P F00L 178.3(2) . . . . ?
C013 C01J C01P C01I -0.6(4) . . . . ?
C014 C011 B02H C012 102.5(3) . . . . ?
C014 C011 B02H C016 -20.6(3) . . . . ?
C014 C011 B02H C019 -135.6(2) . . . . ?
C014 C018 C01E F00D -179.8(2) . . . . ?
C014 C018 C01E C01A 1.4(4) . . . . ?
C015 C01K C02G F00Y 179.3(3) . . . . ?
C015 C01K C02G C02M -0.5(5) . . . . ?
C015 C01V C023 F00O 178.0(3) . . . . ?
C015 C01V C023 C02M -1.4(5) . . . . ?
C016 C017 C01M F00C -179.4(2) . . . . ?
C016 C017 C01M C01Q 1.7(4) . . . . ?
C016 C01H C01U F00I -178.8(2) . . . . ?
C016 C01H C01U C01Q 0.5(4) . . . . ?
C017 C016 C01H F006 -179.2(2) . . . . ?
C017 C016 C01H C01U 0.9(4) . . . . ?
C017 C016 B02H C011 -53.1(3) . . . . ?
C017 C016 B02H C012 -168.4(2) . . . . ?
C017 C016 B02H C019 69.7(3) . . . . ?
C017 C01M C01Q F00K 178.5(2) . . . . ?
C017 C01M C01Q C01U -0.2(4) . . . . ?
C019 C01B C01R F00H 177.8(2) . . . . ?
C019 C01B C01R C01S -2.1(4) . . . . ?
C019 C01N C01X F00N 179.8(3) . . . . ?
C019 C01N C01X C01S 0.3(4) . . . . ?
C01A C010 C011 C014 3.5(4) . . . . ?
C01A C010 C011 B02H 177.8(2) . . . . ?
C01B C019 C01N F00E 179.4(2) . . . . ?
C01B C019 C01N C01X -0.4(4) . . . . ?
C01B C019 B02H C011 15.7(4) . . . . ?
C01B C019 B02H C012 131.1(3) . . . . ?
C01B C019 B02H C016 -105.8(3) . . . . ?
C01B C01R C01S F00P -179.3(3) . . . . ?
C01B C01R C01S C01X 1.8(4) . . . . ?
C01C N00U C00Z Al01 13.5(3) . . . . ?
C01C N00U C00Z N00T -174.3(2) . . . . ?
C01C N00U C01F C01D 174.6(2) . . . . ?
C01C C01L C01W C02C -100.7(3) . . . . ?
C01C C01L C01W C02E 135.8(3) . . . . ?
C01C C01L C022 C026 0.2(4) . . . . ?
C01C C01Y C024 C026 -0.8(4) . . . . ?
C01C C01Y C02F C02R 84.6(3) . . . . ?
C01C C01Y C02F C02S -152.5(3) . . . . ?
C01D N00T C00Z Al01 170.16(18) . . . . ?
C01D N00T C00Z N00U -1.2(3) . . . . ?
C01D N00T C01O C020 96.2(3) . . . . ?
C01D N00T C01O C021 -81.8(3) . . . . ?
C01F N00U C00Z Al01 -170.72(17) . . . . ?
C01F N00U C00Z N00T 1.4(3) . . . . ?
C01F N00U C01C C01L 84.8(3) . . . . ?
C01F N00U C01C C01Y -94.8(3) . . . . ?
C01G C012 C013 F009 178.2(2) . . . . ?
C01G C012 C013 C01J -0.8(3) . . . . ?
C01G C012 B02H C011 -66.6(3) . . . . ?
C01G C012 B02H C016 55.0(3) . . . . ?
C01G C012 B02H C019 170.2(2) . . . . ?
C01G C01I C01P F00L 179.8(2) . . . . ?
C01G C01I C01P C01J -1.3(4) . . . . ?
C01H C016 C017 F007 177.4(2) . . . . ?
C01H C016 C017 C01M -2.0(4) . . . . ?
C01H C016 B02H C011 136.0(2) . . . . ?
C01H C016 B02H C012 20.7(3) . . . . ?
C01H C016 B02H C019 -101.1(3) . . . . ?
C01K Al01 F00G C028 -14.2(3) . . . . ?
C01K C015 C01V F00M 179.7(3) . . . . ?
C01K C015 C01V C023 1.5(4) . . . . ?
C01K C02G C02M F00X -179.0(4) . . . . ?
C01K C02G C02M C023 0.6(6) . . . . ?
C01L C01C C01Y C024 4.7(4) . . . . ?
C01L C01C C01Y C02F -169.5(3) . . . . ?
C01L C022 C026 C024 3.5(5) . . . . ?
C01M C01Q C01U F00I 178.5(3) . . . . ?
C01M C01Q C01U C01H -0.8(4) . . . . ?
C01N C019 C01B F005 -177.9(2) . . . . ?
C01N C019 C01B C01R 1.3(4) . . . . ?
C01N C019 B02H C011 -171.1(2) . . . . ?
C01N C019 B02H C012 -55.6(3) . . . . ?
C01N C019 B02H C016 67.4(3) . . . . ?
C01O N00T C00Z Al01 -16.5(3) . . . . ?
C01O N00T C00Z N00U 172.1(2) . . . . ?
C01O N00T C01D C01F -172.8(2) . . . . ?
C01O C020 C029 C02P 146.4(3) . . . . ?
C01O C020 C029 C02V -87.8(4) . . . . ?
C01O C020 C02L C02O 1.6(5) . . . . ?
C01O C021 C02J C02O 0.1(5) . . . . ?
C01R C01S C01X F00N 179.5(3) . . . . ?
C01R C01S C01X C01N -1.0(4) . . . . ?
C01T Al01 F00G C028 104.1(3) . . . . ?
C01T C025 C02D F00W 179.9(3) . . . . ?
C01T C025 C02D C02A 0.6(5) . . . . ?
C01T C027 C02K F00V -179.9(3) . . . . ?
C01T C027 C02K C02A 0.0(5) . . . . ?
C01V C015 C01K Al01 -174.9(2) . . . . ?
C01V C015 C01K C02G -0.6(4) . . . . ?
C01V C023 C02M F00X -180.0(3) . . . . ?
C01V C023 C02M C02G 0.4(5) . . . . ?
C01W C01L C022 C026 -174.9(3) . . . . ?
C01Y C01C C01L C01W 170.6(2) . . . . ?
C01Y C01C C01L C022 -4.4(4) . . . . ?
C01Y C024 C026 C022 -3.2(5) . . . . ?
C01Z C021 C02J C02O 177.5(3) . . . . ?
C020 C01O C021 C01Z -175.0(3) . . . . ?
C020 C01O C021 C02J 2.4(4) . . . . ?
C020 C02L C02O C02J 0.6(7) . . . . ?
C021 C01O C020 C029 174.7(3) . . . . ?
C021 C01O C020 C02L -3.2(5) . . . . ?
C021 C02J C02O C02L -1.5(7) . . . . ?
C022 C01L C01W C02C 74.2(3) . . . . ?
C022 C01L C01W C02E -49.3(3) . . . . ?
C024 C01Y C02F C02R -89.3(4) . . . . ?
C024 C01Y C02F C02S 33.6(4) . . . . ?
C025 C01T C027 F00S -179.5(3) . . . . ?
C025 C01T C027 C02K 0.0(5) . . . . ?
C027 C01T C025 F00Q -178.6(3) . . . . ?
C027 C01T C025 C02D -0.3(4) . . . . ?
C028 C02N C02T C02U 0.4(6) . . . . ?
C028 C02Q C02W C02U -0.3(8) . . . . ?
C029 C020 C02L C02O -176.3(4) . . . . ?
C02B C01Z C021 C01O 99.7(3) . . . . ?
C02B C01Z C021 C02J -77.6(4) . . . . ?
C02D C02A C02K F00V -179.8(3) . . . . ?
C02D C02A C02K C027 0.3(5) . . . . ?
C02F C01Y C024 C026 173.5(3) . . . . ?
B02H C011 C014 F003 4.1(4) . . . . ?
B02H C011 C014 C018 -175.9(2) . . . . ?
B02H C012 C013 F009 6.5(4) . . . . ?
B02H C012 C013 C01J -172.4(2) . . . . ?
B02H C012 C01G F004 -8.0(3) . . . . ?
B02H C012 C01G C01I 171.1(2) . . . . ?
B02H C016 C017 F007 5.3(3) . . . . ?
B02H C016 C017 C01M -174.1(2) . . . . ?
B02H C016 C01H F006 -7.9(4) . . . . ?
B02H C016 C01H C01U 172.2(2) . . . . ?
B02H C019 C01B F005 -4.4(4) . . . . ?
B02H C019 C01B C01R 174.8(2) . . . . ?
B02H C019 C01N F00E 5.2(4) . . . . ?
B02H C019 C01N C01X -174.7(3) . . . . ?
C02I C01Z C021 C01O -136.0(3) . . . . ?
C02I C01Z C021 C02J 46.6(4) . . . . ?
C02K C02A C02D F00W -179.9(3) . . . . ?
C02K C02A C02D C025 -0.5(5) . . . . ?
C02L C020 C029 C02P -35.8(4) . . . . ?
C02L C020 C029 C02V 90.1(4) . . . . ?
C02N C028 C02Q C02W 0.4(7) . . . . ?
C02N C02T C02U C02W -0.3(8) . . . . ?
C02Q C028 C02N C02T -0.5(6) . . . . ?
C02T C02U C02W C02Q 0.2(9) . . . . ?
C7 C3 C6 C5 0.0 . . . . ?
C7 C3 C6 C9 74(13) . . . . ?
C7 C3 C6 C10 4.0(14) . . . . ?
C7 C3 C6 C11 -6.2(17) . . . . ?
C7 C3 C8 C9 -29(17) . . . . ?
C7 C3 C8 C14 8.2(12) . . . . ?
C7 C3 C8 C4 -1(4) . . . . ?
C7 C3 C10 C6 -176.4(12) . . . . ?
C7 C3 C10 C5 -166(4) . . . . ?
C7 C3 C10 C1 -7(3) . . . . ?
C7 C3 C10 C2 -1.8(6) . . . . ?
C7 C3 C10 C9 161(7) . . . . ?
C7 C3 C10 C12 -7.0(12) . . . . ?
C7 C3 C10 C11 -164(3) . . . . ?
C7 C2 C10 C3 1.8(6) . . . . ?
C7 C2 C10 C6 9(3) . . . . ?
C7 C2 C10 C5 171(3) . . . . ?
C7 C2 C10 C1 177.0(10) . . . . ?
C7 C2 C10 C9 -0.8(11) . . . . ?
C7 C2 C10 C12 170(3) . . . . ?
C7 C2 C10 C11 165(3) . . . . ?
C7 C2 C12 C5 -12(6) . . . . ?
C7 C2 C12 C1 -110(19) . . . . ?
C7 C2 C12 C10 -11(3) . . . . ?
C7 C2 C12 C13 126(9) . . . . ?
C7 C2 C13 C1 -143(5) . . . . ?
C7 C2 C13 C12 -134(7) . . . . ?
C7 C2 C13 C14 3.9(17) . . . . ?
C7 C2 C13 C4 9.1(18) . . . . ?
C7 C2 C14 C8 -3.9(16) . . . . ?
C7 C2 C14 C13 -173(3) . . . . ?
C7 C2 C14 C4 58(10) . . . . ?
C7 C8 C9 C6 -52(9) . . . . ?
C7 C8 C9 C10 -5.9(12) . . . . ?
C7 C8 C14 C2 4.5(18) . . . . ?
C7 C8 C14 C13 9(2) . . . . ?
C7 C8 C14 C4 -156(5) . . . . ?
C7 C8 C4 C13 7.8(16) . . . . ?
C7 C8 C4 C14 17(4) . . . . ?
C7 C9 C10 C3 -16(6) . . . . ?
C7 C9 C10 C6 -171(3) . . . . ?
C7 C9 C10 C5 -170(4) . . . . ?
C7 C9 C10 C1 -2(3) . . . . ?
C7 C9 C10 C2 0.7(9) . . . . ?
C7 C9 C10 C12 -3.7(8) . . . . ?
C7 C9 C10 C11 -166(3) . . . . ?
C7 C10 C12 C5 -174(3) . . . . ?
C7 C10 C12 C1 175(4) . . . . ?
C7 C10 C12 C2 8(2) . . . . ?
C7 C10 C12 C13 -3.2(7) . . . . ?
C7 C10 C11 C6 -104(13) . . . . ?
C7 C10 C11 C1 71(12) . . . . ?
C7 C12 C13 C1 167(18) . . . . ?
C7 C12 C13 C2 43(7) . . . . ?
C7 C12 C13 C14 -4.0(9) . . . . ?
C7 C12 C13 C4 1.1(10) . . . . ?
C7 C13 C14 C2 6(3) . . . . ?
C7 C13 C14 C8 -6.7(15) . . . . ?
C7 C13 C14 C4 122(11) . . . . ?
C7 C14 C4 C8 -18(4) . . . . ?
C7 C14 C4 C13 116(12) . . . . ?
C3 C7 C2 C1 0.0 . . . . ?
C3 C7 C2 C10 -2.5(9) . . . . ?
C3 C7 C2 C12 6(3) . . . . ?
C3 C7 C2 C13 161(3) . . . . ?
C3 C7 C2 C14 167.0(19) . . . . ?
C3 C7 C8 C9 2.6(17) . . . . ?
C3 C7 C8 C14 -169.3(16) . . . . ?
C3 C7 C8 C4 179(2) . . . . ?
C3 C7 C9 C6 156(8) . . . . ?
C3 C7 C9 C8 -10(7) . . . . ?
C3 C7 C9 C10 165(6) . . . . ?
C3 C7 C12 C5 -3.0(15) . . . . ?
C3 C7 C12 C1 -14(7) . . . . ?
C3 C7 C12 C2 -175(2) . . . . ?
C3 C7 C12 C10 -6.0(10) . . . . ?
C3 C7 C12 C13 170.3(13) . . . . ?
C3 C7 C13 C1 -17(3) . . . . ?
C3 C7 C13 C2 -29(5) . . . . ?
C3 C7 C13 C12 -17(2) . . . . ?
C3 C7 C13 C14 158(3) . . . . ?
C3 C7 C13 C4 165(2) . . . . ?
C3 C7 C14 C2 -161(3) . . . . ?
C3 C7 C14 C8 14(2) . . . . ?
C3 C7 C14 C13 -158(3) . . . . ?
C3 C7 C14 C4 38(6) . . . . ?
C3 C7 C4 C8 -1(2) . . . . ?
C3 C7 C4 C13 -169.9(16) . . . . ?
C3 C7 C4 C14 -155(4) . . . . ?
C3 C6 C5 C1 0.0 . . . . ?
C3 C6 C5 C10 7(2) . . . . ?
C3 C6 C5 C12 -2.3(12) . . . . ?
C3 C6 C9 C7 -98(14) . . . . ?
C3 C6 C9 C8 -57(12) . . . . ?
C3 C6 C9 C10 -109(13) . . . . ?
C3 C6 C10 C7 -2.5(9) . . . . ?
C3 C6 C10 C5 -174.3(19) . . . . ?
C3 C6 C10 C1 -152(9) . . . . ?
C3 C6 C10 C2 -9(3) . . . . ?
C3 C6 C10 C9 4.6(16) . . . . ?
C3 C6 C10 C12 -39(7) . . . . ?
C3 C6 C10 C11 -171.3(15) . . . . ?
C3 C6 C11 C1 9(2) . . . . ?
C3 C6 C11 C10 13(2) . . . . ?
C3 C8 C9 C7 151(17) . . . . ?
C3 C8 C9 C6 100(20) . . . . ?
C3 C8 C9 C10 145(17) . . . . ?
C3 C8 C14 C7 -13.0(19) . . . . ?
C3 C8 C14 C2 -8(3) . . . . ?
C3 C8 C14 C13 -4(2) . . . . ?
C3 C8 C14 C4 -169(5) . . . . ?
C3 C8 C4 C7 1(5) . . . . ?
C3 C8 C4 C13 9(6) . . . . ?
C3 C8 C4 C14 18(8) . . . . ?
C3 C10 C12 C7 5.3(9) . . . . ?
C3 C10 C12 C5 -168(3) . . . . ?
C3 C10 C12 C1 -180(4) . . . . ?
C3 C10 C12 C2 13(3) . . . . ?
C3 C10 C12 C13 2.1(12) . . . . ?
C3 C10 C11 C6 -10.8(19) . . . . ?
C3 C10 C11 C1 164(3) . . . . ?
C6 C3 C8 C7 -14(8) . . . . ?
C6 C3 C8 C9 -42(11) . . . . ?
C6 C3 C8 C14 -5(9) . . . . ?
C6 C3 C8 C4 -15(12) . . . . ?
C6 C3 C10 C7 176.4(12) . . . . ?
C6 C3 C10 C5 10(3) . . . . ?
C6 C3 C10 C1 169(4) . . . . ?
C6 C3 C10 C2 174.7(18) . . . . ?
C6 C3 C10 C9 -22(8) . . . . ?
C6 C3 C10 C12 169(2) . . . . ?
C6 C3 C10 C11 13(2) . . . . ?
C6 C5 C1 C2 0.0 . . . . ?
C6 C5 C1 C10 5.6(19) . . . . ?
C6 C5 C1 C12 -7(4) . . . . ?
C6 C5 C1 C13 -7.4(13) . . . . ?
C6 C5 C1 C11 -159(5) . . . . ?
C6 C5 C10 C7 -144(13) . . . . ?
C6 C5 C10 C3 -9(3) . . . . ?
C6 C5 C10 C1 -174(2) . . . . ?
C6 C5 C10 C2 -169(4) . . . . ?
C6 C5 C10 C9 -1(2) . . . . ?
C6 C5 C10 C12 -169(2) . . . . ?
C6 C5 C10 C11 -19(11) . . . . ?
C6 C5 C12 C7 3.0(15) . . . . ?
C6 C5 C12 C1 173(3) . . . . ?
C6 C5 C12 C2 11(5) . . . . ?
C6 C5 C12 C10 9.0(18) . . . . ?
C6 C5 C12 C13 -7(3) . . . . ?
C6 C9 C10 C7 171(3) . . . . ?
C6 C9 C10 C3 155(9) . . . . ?
C6 C9 C10 C5 2(3) . . . . ?
C6 C9 C10 C1 169(4) . . . . ?
C6 C9 C10 C2 172(2) . . . . ?
C6 C9 C10 C12 168(2) . . . . ?
C6 C9 C10 C11 5(2) . . . . ?
C6 C10 C12 C7 40(7) . . . . ?
C6 C10 C12 C5 -134(8) . . . . ?
C6 C10 C12 C1 -145(8) . . . . ?
C6 C10 C12 C2 47(8) . . . . ?
C6 C10 C12 C13 37(7) . . . . ?
C6 C10 C11 C1 175(2) . . . . ?
C5 C6 C9 C7 11(4) . . . . ?
C5 C6 C9 C8 52(9) . . . . ?
C5 C6 C9 C10 -0.8(12) . . . . ?
C5 C6 C10 C7 172(3) . . . . ?
C5 C6 C10 C3 174.3(19) . . . . ?
C5 C6 C10 C1 23(7) . . . . ?
C5 C6 C10 C2 165(5) . . . . ?
C5 C6 C10 C9 178.9(18) . . . . ?
C5 C6 C10 C12 135(8) . . . . ?
C5 C6 C10 C11 3.0(17) . . . . ?
C5 C6 C11 C1 -10(3) . . . . ?
C5 C6 C11 C10 -6(4) . . . . ?
C5 C1 C2 C7 0.0 . . . . ?
C5 C1 C2 C10 3.3(12) . . . . ?
C5 C1 C2 C12 -73(19) . . . . ?
C5 C1 C2 C13 -137(6) . . . . ?
C5 C1 C2 C14 -13.4(18) . . . . ?
C5 C1 C10 C7 -173(2) . . . . ?
C5 C1 C10 C3 -168(4) . . . . ?
C5 C1 C10 C6 -24(7) . . . . ?
C5 C1 C10 C2 -175.2(17) . . . . ?
C5 C1 C10 C9 -171(4) . . . . ?
C5 C1 C10 C12 -168(3) . . . . ?
C5 C1 C10 C11 -3.9(16) . . . . ?
C5 C1 C12 C7 16(8) . . . . ?
C5 C1 C12 C2 110(19) . . . . ?
C5 C1 C12 C10 7.7(17) . . . . ?
C5 C1 C12 C13 180(100) . . . . ?
C5 C1 C11 C6 16(4) . . . . ?
C5 C1 C11 C10 12(5) . . . . ?
C5 C10 C12 C7 174(3) . . . . ?
C5 C10 C12 C1 -11(3) . . . . ?
C5 C10 C12 C2 -179(4) . . . . ?
C5 C10 C12 C13 170(3) . . . . ?
C5 C10 C11 C6 161(11) . . . . ?
C5 C10 C11 C1 -25(9) . . . . ?
C5 C12 C13 C7 12(2) . . . . ?
C5 C12 C13 C1 180(100) . . . . ?
C5 C12 C13 C2 56(7) . . . . ?
C5 C12 C13 C14 8(2) . . . . ?
C5 C12 C13 C4 14(3) . . . . ?
C1 C5 C10 C7 30(11) . . . . ?
C1 C5 C10 C3 165(5) . . . . ?
C1 C5 C10 C6 174(2) . . . . ?
C1 C5 C10 C2 4.5(16) . . . . ?
C1 C5 C10 C9 173(4) . . . . ?
C1 C5 C10 C12 5.1(11) . . . . ?
C1 C5 C10 C11 155(10) . . . . ?
C1 C5 C12 C7 -170(5) . . . . ?
C1 C5 C12 C2 -163(8) . . . . ?
C1 C5 C12 C10 -164(3) . . . . ?
C1 C5 C12 C13 -180(6) . . . . ?
C1 C2 C10 C7 -177.0(10) . . . . ?
C1 C2 C10 C3 -175.2(17) . . . . ?
C1 C2 C10 C6 -168(4) . . . . ?
C1 C2 C10 C5 -6(2) . . . . ?
C1 C2 C10 C9 -177.8(17) . . . . ?
C1 C2 C10 C12 -7(3) . . . . ?
C1 C2 C10 C11 -12(2) . . . . ?
C1 C2 C12 C7 110(19) . . . . ?
C1 C2 C12 C5 98(20) . . . . ?
C1 C2 C12 C10 98(19) . . . . ?
C1 C2 C12 C13 -124(19) . . . . ?
C1 C2 C13 C7 143(5) . . . . ?
C1 C2 C13 C12 9(4) . . . . ?
C1 C2 C13 C14 147(4) . . . . ?
C1 C2 C13 C4 153(3) . . . . ?
C1 C2 C14 C7 23(3) . . . . ?
C1 C2 C14 C8 19(2) . . . . ?
C1 C2 C14 C13 -150(5) . . . . ?
C1 C2 C14 C4 81(12) . . . . ?
C1 C10 C12 C7 -175(4) . . . . ?
C1 C10 C12 C5 11(3) . . . . ?
C1 C10 C12 C2 -167(6) . . . . ?
C1 C10 C12 C13 -178(4) . . . . ?
C1 C10 C11 C6 -175(2) . . . . ?
C1 C12 C13 C7 -167(18) . . . . ?
C1 C12 C13 C2 -124(24) . . . . ?
C1 C12 C13 C14 -171(18) . . . . ?
C1 C12 C13 C4 -166(18) . . . . ?
C1 C13 C14 C7 6(2) . . . . ?
C1 C13 C14 C2 12(2) . . . . ?
C1 C13 C14 C8 -0.7(14) . . . . ?
C1 C13 C14 C4 128(11) . . . . ?
C2 C7 C3 C6 0.0 . . . . ?
C2 C7 C3 C8 -176(2) . . . . ?
C2 C7 C3 C10 2.7(9) . . . . ?
C2 C7 C8 C3 18(10) . . . . ?
C2 C7 C8 C9 20(9) . . . . ?
C2 C7 C8 C14 -152(10) . . . . ?
C2 C7 C8 C4 -163(8) . . . . ?
C2 C7 C9 C6 -10(4) . . . . ?
C2 C7 C9 C8 -176(2) . . . . ?
C2 C7 C9 C10 -1.0(13) . . . . ?
C2 C7 C12 C5 172(4) . . . . ?
C2 C7 C12 C1 161(10) . . . . ?
C2 C7 C12 C10 169(3) . . . . ?
C2 C7 C12 C13 -15(3) . . . . ?
C2 C7 C13 C1 11(2) . . . . ?
C2 C7 C13 C12 12(3) . . . . ?
C2 C7 C13 C14 -174(3) . . . . ?
C2 C7 C13 C4 -166(3) . . . . ?
C2 C7 C14 C8 175(2) . . . . ?
C2 C7 C14 C13 2.8(12) . . . . ?
C2 C7 C14 C4 -161(4) . . . . ?
C2 C7 C4 C8 176(2) . . . . ?
C2 C7 C4 C13 6.9(14) . . . . ?
C2 C7 C4 C14 22(5) . . . . ?
C2 C1 C10 C7 2.0(7) . . . . ?
C2 C1 C10 C3 7(2) . . . . ?
C2 C1 C10 C6 152(9) . . . . ?
C2 C1 C10 C5 175.2(17) . . . . ?
C2 C1 C10 C9 4(3) . . . . ?
C2 C1 C10 C12 7(3) . . . . ?
C2 C1 C10 C11 171.3(16) . . . . ?
C2 C1 C12 C7 -95(20) . . . . ?
C2 C1 C12 C5 -110(19) . . . . ?
C2 C1 C12 C10 -103(19) . . . . ?
C2 C1 C12 C13 69(23) . . . . ?
C2 C1 C11 C6 -8(2) . . . . ?
C2 C1 C11 C10 -11(2) . . . . ?
C2 C10 C12 C7 -8(2) . . . . ?
C2 C10 C12 C5 179(4) . . . . ?
C2 C10 C12 C1 167(6) . . . . ?
C2 C10 C12 C13 -11(2) . . . . ?
C2 C10 C11 C6 -166(3) . . . . ?
C2 C10 C11 C1 9.0(17) . . . . ?
C2 C12 C13 C7 -43(7) . . . . ?
C2 C12 C13 C1 124(24) . . . . ?
C2 C12 C13 C14 -47(7) . . . . ?
C2 C12 C13 C4 -42(7) . . . . ?
C2 C13 C14 C7 -6(3) . . . . ?
C2 C13 C14 C8 -13(3) . . . . ?
C2 C13 C14 C4 115(11) . . . . ?
C2 C14 C4 C7 -49(9) . . . . ?
C2 C14 C4 C8 -67(11) . . . . ?
C2 C14 C4 C13 67(12) . . . . ?
C8 C7 C3 C6 176(2) . . . . ?
C8 C7 C3 C10 179(3) . . . . ?
C8 C7 C2 C1 -15(9) . . . . ?
C8 C7 C2 C10 -18(9) . . . . ?
C8 C7 C2 C12 -10(10) . . . . ?
C8 C7 C2 C13 146(9) . . . . ?
C8 C7 C2 C14 152(10) . . . . ?
C8 C7 C9 C6 166(3) . . . . ?
C8 C7 C9 C10 174.8(11) . . . . ?
C8 C7 C12 C5 -12(3) . . . . ?
C8 C7 C12 C1 -23(8) . . . . ?
C8 C7 C12 C2 176(4) . . . . ?
C8 C7 C12 C10 -15(3) . . . . ?
C8 C7 C12 C13 162(4) . . . . ?
C8 C7 C13 C1 -147(7) . . . . ?
C8 C7 C13 C2 -159(7) . . . . ?
C8 C7 C13 C12 -147(7) . . . . ?
C8 C7 C13 C14 28(6) . . . . ?
C8 C7 C13 C4 35(8) . . . . ?
C8 C7 C14 C2 -175(2) . . . . ?
C8 C7 C14 C13 -171.7(18) . . . . ?
C8 C7 C14 C4 25(6) . . . . ?
C8 C7 C4 C13 -169(2) . . . . ?
C8 C7 C4 C14 -154(6) . . . . ?
C8 C3 C6 C5 11(7) . . . . ?
C8 C3 C6 C9 85(14) . . . . ?
C8 C3 C6 C10 15(7) . . . . ?
C8 C3 C6 C11 5(7) . . . . ?
C8 C3 C10 C7 1(2) . . . . ?
C8 C3 C10 C6 -175(2) . . . . ?
C8 C3 C10 C5 -165(4) . . . . ?
C8 C3 C10 C1 -6(4) . . . . ?
C8 C3 C10 C2 -1(3) . . . . ?
C8 C3 C10 C9 163(9) . . . . ?
C8 C3 C10 C12 -6(3) . . . . ?
C8 C3 C10 C11 -162(3) . . . . ?
C8 C9 C10 C7 3.7(8) . . . . ?
C8 C9 C10 C3 -12(7) . . . . ?
C8 C9 C10 C6 -168(2) . . . . ?
C8 C9 C10 C5 -166(4) . . . . ?
C8 C9 C10 C1 1(3) . . . . ?
C8 C9 C10 C2 4.4(10) . . . . ?
C8 C9 C10 C12 0.0 . . . . ?
C8 C9 C10 C11 -162(3) . . . . ?
C8 C14 C4 C7 18(4) . . . . ?
C8 C14 C4 C13 134(10) . . . . ?
C9 C7 C3 C6 -15(5) . . . . ?
C9 C7 C3 C8 169(7) . . . . ?
C9 C7 C3 C10 -13(5) . . . . ?
C9 C7 C2 C1 3.3(12) . . . . ?
C9 C7 C2 C10 0.8(10) . . . . ?
C9 C7 C2 C12 9(3) . . . . ?
C9 C7 C2 C13 164(3) . . . . ?
C9 C7 C2 C14 170(2) . . . . ?
C9 C7 C8 C3 -2.6(17) . . . . ?
C9 C7 C8 C14 -171.9(17) . . . . ?
C9 C7 C8 C4 176.7(14) . . . . ?
C9 C7 C12 C5 0.6(15) . . . . ?
C9 C7 C12 C1 -11(7) . . . . ?
C9 C7 C12 C2 -171(3) . . . . ?
C9 C7 C12 C10 -2.5(5) . . . . ?
C9 C7 C12 C13 173.9(13) . . . . ?
C9 C7 C13 C1 -9(2) . . . . ?
C9 C7 C13 C2 -21(4) . . . . ?
C9 C7 C13 C12 -8.5(17) . . . . ?
C9 C7 C13 C14 166(3) . . . . ?
C9 C7 C13 C4 173(2) . . . . ?
C9 C7 C14 C2 -158(5) . . . . ?
C9 C7 C14 C8 17(4) . . . . ?
C9 C7 C14 C13 -155(5) . . . . ?
C9 C7 C14 C4 42(8) . . . . ?
C9 C7 C4 C8 -3.9(16) . . . . ?
C9 C7 C4 C13 -173(2) . . . . ?
C9 C7 C4 C14 -158(5) . . . . ?
C9 C6 C5 C1 -5.3(18) . . . . ?
C9 C6 C5 C10 1(2) . . . . ?
C9 C6 C5 C12 -8(2) . . . . ?
C9 C6 C10 C7 -7(2) . . . . ?
C9 C6 C10 C3 -4.6(16) . . . . ?
C9 C6 C10 C5 -178.9(18) . . . . ?
C9 C6 C10 C1 -156(8) . . . . ?
C9 C6 C10 C2 -14(4) . . . . ?
C9 C6 C10 C12 -44(8) . . . . ?
C9 C6 C10 C11 -175.9(18) . . . . ?
C9 C6 C11 C1 2(3) . . . . ?
C9 C6 C11 C10 6(3) . . . . ?
C9 C8 C14 C7 -9(2) . . . . ?
C9 C8 C14 C2 -4.7(11) . . . . ?
C9 C8 C14 C13 0.0 . . . . ?
C9 C8 C14 C4 -165(4) . . . . ?
C9 C8 C4 C7 6(2) . . . . ?
C9 C8 C4 C13 14(3) . . . . ?
C9 C8 C4 C14 22(6) . . . . ?
C9 C10 C12 C7 3.2(7) . . . . ?
C9 C10 C12 C5 -170(3) . . . . ?
C9 C10 C12 C1 178(4) . . . . ?
C9 C10 C12 C2 11(2) . . . . ?
C9 C10 C12 C13 0.0 . . . . ?
C9 C10 C11 C6 -4.0(18) . . . . ?
C9 C10 C11 C1 171(3) . . . . ?
C10 C7 C3 C6 -2.7(9) . . . . ?
C10 C7 C3 C8 -179(3) . . . . ?
C10 C7 C2 C1 2.5(9) . . . . ?
C10 C7 C2 C12 8(2) . . . . ?
C10 C7 C2 C13 164(4) . . . . ?
C10 C7 C2 C14 169(2) . . . . ?
C10 C7 C8 C3 1(2) . . . . ?
C10 C7 C8 C9 3.8(8) . . . . ?
C10 C7 C8 C14 -168(2) . . . . ?
C10 C7 C8 C4 -179.5(13) . . . . ?
C10 C7 C9 C6 -9(3) . . . . ?
C10 C7 C9 C8 -174.8(11) . . . . ?
C10 C7 C12 C5 3.0(13) . . . . ?
C10 C7 C12 C1 -8(7) . . . . ?
C10 C7 C12 C2 -169(3) . . . . ?
C10 C7 C12 C13 176.3(8) . . . . ?
C10 C7 C13 C1 -3.3(14) . . . . ?
C10 C7 C13 C2 -15(3) . . . . ?
C10 C7 C13 C12 -2.5(5) . . . . ?
C10 C7 C13 C14 171.6(18) . . . . ?
C10 C7 C13 C4 179.0(13) . . . . ?
C10 C7 C14 C2 -24(4) . . . . ?
C10 C7 C14 C8 151(6) . . . . ?
C10 C7 C14 C13 -21(4) . . . . ?
C10 C7 C14 C4 176(3) . . . . ?
C10 C3 C6 C5 -4.0(14) . . . . ?
C10 C3 C6 C9 70(13) . . . . ?
C10 C3 C6 C11 -10.2(19) . . . . ?
C10 C3 C8 C7 -2(3) . . . . ?
C10 C3 C8 C9 -30(14) . . . . ?
C10 C3 C8 C14 7(4) . . . . ?
C10 C3 C8 C4 -3(7) . . . . ?
C10 C6 C5 C1 -7(2) . . . . ?
C10 C6 C5 C12 -8.9(17) . . . . ?
C10 C6 C9 C7 12(4) . . . . ?
C10 C6 C9 C8 53(9) . . . . ?
C10 C6 C11 C1 -4.0(17) . . . . ?
C10 C5 C1 C2 -5.6(19) . . . . ?
C10 C5 C1 C12 -13(3) . . . . ?
C10 C5 C1 C13 -13(2) . . . . ?
C10 C5 C1 C11 -165(6) . . . . ?
C10 C5 C12 C7 -6(3) . . . . ?
C10 C5 C12 C1 164(3) . . . . ?
C10 C5 C12 C2 2(6) . . . . ?
C10 C5 C12 C13 -16(4) . . . . ?
C10 C1 C2 C7 -3.3(12) . . . . ?
C10 C1 C2 C12 -77(19) . . . . ?
C10 C1 C2 C13 -140(6) . . . . ?
C10 C1 C2 C14 -17(2) . . . . ?
C10 C1 C12 C7 8(7) . . . . ?
C10 C1 C12 C5 -7.7(17) . . . . ?
C10 C1 C12 C2 103(19) . . . . ?
C10 C1 C12 C13 172(17) . . . . ?
C10 C1 C11 C6 3.6(16) . . . . ?
C10 C2 C12 C7 11(3) . . . . ?
C10 C2 C12 C5 -1(3) . . . . ?
C10 C2 C12 C1 -98(19) . . . . ?
C10 C2 C12 C13 137(7) . . . . ?
C10 C2 C13 C7 33(7) . . . . ?
C10 C2 C13 C1 -111(10) . . . . ?
C10 C2 C13 C12 -101(13) . . . . ?
C10 C2 C13 C14 37(8) . . . . ?
C10 C2 C13 C4 42(8) . . . . ?
C10 C2 C14 C7 10(2) . . . . ?
C10 C2 C14 C8 6.4(15) . . . . ?
C10 C2 C14 C13 -162(4) . . . . ?
C10 C2 C14 C4 69(11) . . . . ?
C10 C12 C13 C7 4.0(9) . . . . ?
C10 C12 C13 C1 171(18) . . . . ?
C10 C12 C13 C2 47(7) . . . . ?
C10 C12 C13 C14 0.0 . . . . ?
C10 C12 C13 C4 5.1(14) . . . . ?
C12 C7 C3 C6 2.1(10) . . . . ?
C12 C7 C3 C8 -174(2) . . . . ?
C12 C7 C3 C10 4.8(8) . . . . ?
C12 C7 C2 C1 -6(3) . . . . ?
C12 C7 C2 C10 -8(2) . . . . ?
C12 C7 C2 C13 155(6) . . . . ?
C12 C7 C2 C14 161(4) . . . . ?
C12 C7 C8 C3 11(4) . . . . ?
C12 C7 C8 C9 14(3) . . . . ?
C12 C7 C8 C14 -158(4) . . . . ?
C12 C7 C8 C4 -169(3) . . . . ?
C12 C7 C9 C6 -7(3) . . . . ?
C12 C7 C9 C8 -172.5(16) . . . . ?
C12 C7 C9 C10 2.3(5) . . . . ?
C12 C7 C13 C1 -0.8(12) . . . . ?
C12 C7 C13 C2 -12(3) . . . . ?
C12 C7 C13 C14 174.1(13) . . . . ?
C12 C7 C13 C4 -178.6(13) . . . . ?
C12 C7 C14 C2 -7.5(15) . . . . ?
C12 C7 C14 C8 167(3) . . . . ?
C12 C7 C14 C13 -4.7(10) . . . . ?
C12 C7 C14 C4 -168(4) . . . . ?
C12 C7 C4 C8 171(2) . . . . ?
C12 C7 C4 C13 1.7(15) . . . . ?
C12 C7 C4 C14 17(5) . . . . ?
C12 C5 C1 C2 7(4) . . . . ?
C12 C5 C1 C10 13(3) . . . . ?
C12 C5 C1 C13 0(3) . . . . ?
C12 C5 C1 C11 -152(7) . . . . ?
C12 C5 C10 C7 25(12) . . . . ?
C12 C5 C10 C3 160(5) . . . . ?
C12 C5 C10 C6 169(2) . . . . ?
C12 C5 C10 C1 -5.1(11) . . . . ?
C12 C5 C10 C2 -1(2) . . . . ?
C12 C5 C10 C9 168(3) . . . . ?
C12 C5 C10 C11 150(10) . . . . ?
C12 C1 C2 C7 73(19) . . . . ?
C12 C1 C2 C10 77(19) . . . . ?
C12 C1 C2 C13 -64(20) . . . . ?
C12 C1 C2 C14 60(19) . . . . ?
C12 C1 C10 C7 -5(4) . . . . ?
C12 C1 C10 C3 0(5) . . . . ?
C12 C1 C10 C6 145(8) . . . . ?
C12 C1 C10 C5 168(3) . . . . ?
C12 C1 C10 C2 -7(3) . . . . ?
C12 C1 C10 C9 -3(6) . . . . ?
C12 C1 C10 C11 164(3) . . . . ?
C12 C1 C11 C6 -16(5) . . . . ?
C12 C1 C11 C10 -19(4) . . . . ?
C12 C2 C10 C7 -170(3) . . . . ?
C12 C2 C10 C3 -168(3) . . . . ?
C12 C2 C10 C6 -160(3) . . . . ?
C12 C2 C10 C5 2(5) . . . . ?
C12 C2 C10 C1 7(3) . . . . ?
C12 C2 C10 C9 -171(2) . . . . ?
C12 C2 C10 C11 -5(5) . . . . ?
C12 C2 C13 C7 134(7) . . . . ?
C12 C2 C13 C1 -9(4) . . . . ?
C12 C2 C13 C14 138(6) . . . . ?
C12 C2 C13 C4 143(6) . . . . ?
C12 C2 C14 C7 31(5) . . . . ?
C12 C2 C14 C8 27(5) . . . . ?
C12 C2 C14 C13 -141(8) . . . . ?
C12 C2 C14 C4 90(13) . . . . ?
C12 C10 C11 C6 -168(2) . . . . ?
C12 C10 C11 C1 7.0(14) . . . . ?
C12 C13 C14 C7 6.7(15) . . . . ?
C12 C13 C14 C2 13(3) . . . . ?
C12 C13 C14 C8 0.0 . . . . ?
C12 C13 C14 C4 128(11) . . . . ?
C13 C7 C3 C6 14(2) . . . . ?
C13 C7 C3 C8 -162(3) . . . . ?
C13 C7 C3 C10 17(2) . . . . ?
C13 C7 C2 C1 -161(3) . . . . ?
C13 C7 C2 C10 -164(4) . . . . ?
C13 C7 C2 C12 -155(6) . . . . ?
C13 C7 C2 C14 6(3) . . . . ?
C13 C7 C8 C3 144(7) . . . . ?
C13 C7 C8 C9 146(7) . . . . ?
C13 C7 C8 C14 -26(6) . . . . ?
C13 C7 C8 C4 -37(8) . . . . ?
C13 C7 C9 C6 -1(4) . . . . ?
C13 C7 C9 C8 -166(3) . . . . ?
C13 C7 C9 C10 8.5(17) . . . . ?
C13 C7 C12 C5 -173.3(13) . . . . ?
C13 C7 C12 C1 176(7) . . . . ?
C13 C7 C12 C2 15(3) . . . . ?
C13 C7 C12 C10 -176.3(8) . . . . ?
C13 C7 C14 C2 -2.8(12) . . . . ?
C13 C7 C14 C8 171.7(18) . . . . ?
C13 C7 C14 C4 -164(4) . . . . ?
C13 C7 C4 C8 169(2) . . . . ?
C13 C7 C4 C14 15(4) . . . . ?
C13 C1 C2 C7 137(6) . . . . ?
C13 C1 C2 C10 140(6) . . . . ?
C13 C1 C2 C12 64(20) . . . . ?
C13 C1 C2 C14 124(7) . . . . ?
C13 C1 C10 C7 -3.6(15) . . . . ?
C13 C1 C10 C3 1(3) . . . . ?
C13 C1 C10 C6 146(9) . . . . ?
C13 C1 C10 C5 169.5(17) . . . . ?
C13 C1 C10 C2 -5.6(11) . . . . ?
C13 C1 C10 C9 -2(4) . . . . ?
C13 C1 C10 C12 1(2) . . . . ?
C13 C1 C10 C11 165.7(17) . . . . ?
C13 C1 C12 C7 -164(23) . . . . ?
C13 C1 C12 C5 -180(100) . . . . ?
C13 C1 C12 C2 -69(23) . . . . ?
C13 C1 C12 C10 -172(17) . . . . ?
C13 C1 C11 C6 -17(3) . . . . ?
C13 C1 C11 C10 -21(2) . . . . ?
C13 C2 C10 C7 -34(7) . . . . ?
C13 C2 C10 C3 -32(7) . . . . ?
C13 C2 C10 C6 -25(9) . . . . ?
C13 C2 C10 C5 137(6) . . . . ?
C13 C2 C10 C1 143(7) . . . . ?
C13 C2 C10 C9 -35(8) . . . . ?
C13 C2 C10 C12 136(9) . . . . ?
C13 C2 C10 C11 131(7) . . . . ?
C13 C2 C12 C7 -126(9) . . . . ?
C13 C2 C12 C5 -138(5) . . . . ?
C13 C2 C12 C1 124(19) . . . . ?
C13 C2 C12 C10 -137(6) . . . . ?
C13 C2 C14 C7 173(3) . . . . ?
C13 C2 C14 C8 169(3) . . . . ?
C13 C2 C14 C4 -129(11) . . . . ?
C13 C14 C4 C7 -116(12) . . . . ?
C13 C14 C4 C8 -134(10) . . . . ?
C14 C7 C3 C6 158(3) . . . . ?
C14 C7 C3 C8 -18(3) . . . . ?
C14 C7 C3 C10 161(3) . . . . ?
C14 C7 C2 C1 -167(2) . . . . ?
C14 C7 C2 C10 -169(2) . . . . ?
C14 C7 C2 C12 -161(4) . . . . ?
C14 C7 C2 C13 -6(3) . . . . ?
C14 C7 C8 C3 169.3(16) . . . . ?
C14 C7 C8 C9 171.9(17) . . . . ?
C14 C7 C8 C4 -11(3) . . . . ?
C14 C7 C9 C6 146(5) . . . . ?
C14 C7 C9 C8 -19(4) . . . . ?
C14 C7 C9 C10 155(5) . . . . ?
C14 C7 C12 C5 -167(2) . . . . ?
C14 C7 C12 C1 -178(7) . . . . ?
C14 C7 C12 C2 21(4) . . . . ?
C14 C7 C12 C10 -170(2) . . . . ?
C14 C7 C12 C13 6.0(13) . . . . ?
C14 C7 C13 C1 -174.9(17) . . . . ?
C14 C7 C13 C2 174(3) . . . . ?
C14 C7 C13 C12 -174.1(13) . . . . ?
C14 C7 C13 C4 7.3(19) . . . . ?
C14 C7 C4 C8 154(6) . . . . ?
C14 C7 C4 C13 -15(4) . . . . ?
C14 C2 C10 C7 -5.6(11) . . . . ?
C14 C2 C10 C3 -3.8(14) . . . . ?
C14 C2 C10 C6 4(4) . . . . ?
C14 C2 C10 C5 166(3) . . . . ?
C14 C2 C10 C1 171.4(12) . . . . ?
C14 C2 C10 C9 -6.4(14) . . . . ?
C14 C2 C10 C12 164(3) . . . . ?
C14 C2 C10 C11 160(3) . . . . ?
C14 C2 C12 C7 -18(3) . . . . ?
C14 C2 C12 C5 -30(8) . . . . ?
C14 C2 C12 C1 -127(18) . . . . ?
C14 C2 C12 C10 -29(6) . . . . ?
C14 C2 C12 C13 108(11) . . . . ?
C14 C2 C13 C7 -3.9(17) . . . . ?
C14 C2 C13 C1 -147(4) . . . . ?
C14 C2 C13 C12 -138(6) . . . . ?
C14 C2 C13 C4 5.2(12) . . . . ?
C14 C8 C9 C7 5.9(12) . . . . ?
C14 C8 C9 C6 -46(9) . . . . ?
C14 C8 C9 C10 0.0 . . . . ?
C14 C8 C4 C7 -17(4) . . . . ?
C14 C8 C4 C13 -9(2) . . . . ?
C11 C6 C5 C1 165(4) . . . . ?
C11 C6 C5 C10 172(5) . . . . ?
C11 C6 C5 C12 163(4) . . . . ?
C11 C6 C9 C7 7(5) . . . . ?
C11 C6 C9 C8 48(10) . . . . ?
C11 C6 C9 C10 -5(2) . . . . ?
C11 C6 C10 C7 169(2) . . . . ?
C11 C6 C10 C3 171.3(15) . . . . ?
C11 C6 C10 C5 -3.0(17) . . . . ?
C11 C6 C10 C1 20(8) . . . . ?
C11 C6 C10 C2 162(4) . . . . ?
C11 C6 C10 C9 175.9(18) . . . . ?
C11 C6 C10 C12 132(7) . . . . ?
C11 C1 C2 C7 5.0(13) . . . . ?
C11 C1 C2 C10 8.3(15) . . . . ?
C11 C1 C2 C12 -68(19) . . . . ?
C11 C1 C2 C13 -132(6) . . . . ?
C11 C1 C2 C14 -8(2) . . . . ?
C11 C1 C10 C7 -169(2) . . . . ?
C11 C1 C10 C3 -164(4) . . . . ?
C11 C1 C10 C6 -20(8) . . . . ?
C11 C1 C10 C5 3.9(16) . . . . ?
C11 C1 C10 C2 -171.3(16) . . . . ?
C11 C1 C10 C9 -167(4) . . . . ?
C11 C1 C10 C12 -164(3) . . . . ?
C11 C1 C12 C7 22(9) . . . . ?
C11 C1 C12 C5 6.5(16) . . . . ?
C11 C1 C12 C2 117(18) . . . . ?
C11 C1 C12 C10 14(3) . . . . ?
C11 C1 C12 C13 -174(15) . . . . ?
C11 C10 C12 C7 169(2) . . . . ?
C11 C10 C12 C5 -4.8(17) . . . . ?
C11 C10 C12 C1 -16(3) . . . . ?
C11 C10 C12 C2 176(4) . . . . ?
C11 C10 C12 C13 166(2) . . . . ?
C4 C7 C3 C6 176.7(12) . . . . ?
C4 C7 C3 C8 1(3) . . . . ?
C4 C7 C3 C10 179.4(15) . . . . ?
C4 C7 C2 C1 -176.7(12) . . . . ?
C4 C7 C2 C10 -179.3(15) . . . . ?
C4 C7 C2 C12 -171(3) . . . . ?
C4 C7 C2 C13 -16(3) . . . . ?
C4 C7 C2 C14 -10(2) . . . . ?
C4 C7 C8 C3 -179(2) . . . . ?
C4 C7 C8 C9 -176.7(14) . . . . ?
C4 C7 C8 C14 11(3) . . . . ?
C4 C7 C9 C6 170(3) . . . . ?
C4 C7 C9 C8 4.2(18) . . . . ?
C4 C7 C9 C10 179.1(17) . . . . ?
C4 C7 C12 C5 -175.6(16) . . . . ?
C4 C7 C12 C1 173(6) . . . . ?
C4 C7 C12 C2 12(4) . . . . ?
C4 C7 C12 C10 -179(2) . . . . ?
C4 C7 C12 C13 -2(2) . . . . ?
C4 C7 C13 C1 177.7(12) . . . . ?
C4 C7 C13 C2 166(3) . . . . ?
C4 C7 C13 C12 178.6(13) . . . . ?
C4 C7 C13 C14 -7.3(19) . . . . ?
C4 C7 C14 C2 161(4) . . . . ?
C4 C7 C14 C8 -25(6) . . . . ?
C4 C7 C14 C13 164(4) . . . . ?
C4 C8 C9 C7 -5(2) . . . . ?
C4 C8 C9 C6 -57(9) . . . . ?
C4 C8 C9 C10 -11(3) . . . . ?
C4 C8 C14 C7 156(5) . . . . ?
C4 C8 C14 C2 161(4) . . . . ?
C4 C8 C14 C13 165(4) . . . . ?
C4 C13 C14 C7 -122(11) . . . . ?
C4 C13 C14 C2 -115(11) . . . . ?
C4 C13 C14 C8 -128(11) . . . . ?
C16 C21 C20 C19 0.0 . . . . ?
C21 C16 C17 C18 0.0 . . . . ?
C21 C20 C19 C18 0.0 . . . . ?
C20 C19 C18 C17 0.0 . . . . ?
C19 C18 C17 C16 0.0 . . . . ?
C17 C16 C21 C20 0.0 . . . . ?
